data_1576918
loop_
_publ_author_name
'Wu, Jian-Rong'
'Yang, Yue-Jian'
'Yuan, Hai-Tian'
'Ge, Shi-Jie'
'Qu, Yang-Kun'
'Jiang, Hai-Xiao'
'Liu, Yin'
'Zhou, Dong-Ying'
'Liao, Liang-Sheng'
'Jiang, Zuo-Quan'

_publ_section_title
;
 Ladder-type &#x3c0;-conjugated frameworks with multi-heteroatom
 modulation for narrowband violet-blue multiple-resonance emitters with a
 low CIE <sub><i>y</i></sub> of 0.03.
;
_journal_issue 11
_journal_name_full 'Chemical science'
_journal_page_first 5638
_journal_page_last 5647
_journal_paper_doi 10.1039/d5sc09014h
_journal_volume 17
_journal_year 2026
_chemical_formula_moiety 'C86 H77 B4 N3 O4'
_chemical_formula_sum 'C86 H77 B4 N3 O4'
_chemical_formula_weight 1259.74
_space_group_crystal_system triclinic
_space_group_IT_number 2
_space_group_name_Hall '-P 1'
_space_group_name_H-M_alt 'P -1'
_atom_sites_solution_hydrogens geom
_atom_sites_solution_primary dual
_audit_creation_date 2024-12-09
_audit_creation_method
;
Olex2 1.5-beta
(compiled 2024.02.16 svn.r378c4104 for OlexSys, GUI svn.r6928)
;
_audit_update_record
;
2025-03-10 deposited with the CCDC.	2026-01-20 downloaded from the CCDC.
;
_cell_angle_alpha 92.677(2)
_cell_angle_beta 108.915(2)
_cell_angle_gamma 93.710(2)
_cell_formula_units_Z 4
_cell_length_a 18.8242(8)
_cell_length_b 20.1227(9)
_cell_length_c 22.8761(10)
_cell_measurement_reflns_used 9972
_cell_measurement_temperature 170
_cell_measurement_theta_max 63.718
_cell_measurement_theta_min 2.490
_cell_volume 8159.2(6)
_computing_cell_refinement 'SAINT V8.40A (Bruker, 2019)'
_computing_data_reduction 'SAINT V8.40A (Bruker, 2019)'
_computing_molecular_graphics 'Olex2 1.5-beta (Dolomanov et al., 2009)'
_computing_publication_material 'Olex2 1.5-beta (Dolomanov et al., 2009)'
_computing_structure_refinement 'SHELXL 2018/3 (Sheldrick, 2015)'
_computing_structure_solution 'SHELXT 2014/5 (Sheldrick, 2014)'
_diffrn_ambient_temperature 170
_diffrn_measured_fraction_theta_full 0.981
_diffrn_measured_fraction_theta_max 0.981
_diffrn_measurement_device_type 'D8 VENTURE'
_diffrn_measurement_method '\f and \w scans'
_diffrn_radiation_type CuK\a
_diffrn_radiation_wavelength 1.54178
_diffrn_reflns_av_R_equivalents 0.0873
_diffrn_reflns_av_unetI/netI 0.1008
_diffrn_reflns_Laue_measured_fraction_full 0.981
_diffrn_reflns_Laue_measured_fraction_max 0.981
_diffrn_reflns_limit_h_max 21
_diffrn_reflns_limit_h_min -21
_diffrn_reflns_limit_k_max 23
_diffrn_reflns_limit_k_min -23
_diffrn_reflns_limit_l_max 26
_diffrn_reflns_limit_l_min -26
_diffrn_reflns_number 56825
_diffrn_reflns_point_group_measured_fraction_full 0.981
_diffrn_reflns_point_group_measured_fraction_max 0.981
_diffrn_reflns_theta_full 64.047
_diffrn_reflns_theta_max 64.047
_diffrn_reflns_theta_min 2.047
_diffrn_source_current 1.2
_diffrn_source_power 0.06
_diffrn_source_voltage 50.0
_diffrn_standards_number 0
_exptl_absorpt_coefficient_mu 0.475
_exptl_absorpt_correction_T_max 0.7524
_exptl_absorpt_correction_T_min 0.5330
_exptl_absorpt_correction_type multi-scan
_exptl_absorpt_process_details
;
SADABS-2016/2 (Bruker,2016/2) was used for absorption correction.
wR2(int) was 0.1180 before and 0.0709 after correction.
The Ratio of minimum to maximum transmission is 0.7084.
The \l/2 correction factor is Not present.
;
_exptl_crystal_colour yellow
_exptl_crystal_colour_primary yellow
_exptl_crystal_density_diffrn 1.026
_exptl_crystal_description block
_exptl_crystal_F_000 2664
_exptl_crystal_size_max 0.15
_exptl_crystal_size_mid 0.06
_exptl_crystal_size_min 0.05
_refine_diff_density_max 0.371
_refine_diff_density_min -0.482
_refine_diff_density_rms 0.075
_refine_ls_extinction_method none
_refine_ls_goodness_of_fit_ref 1.041
_refine_ls_hydrogen_treatment constr
_refine_ls_matrix_type full
_refine_ls_number_parameters 1810
_refine_ls_number_reflns 26618
_refine_ls_number_restraints 66
_refine_ls_restrained_S_all 1.042
_refine_ls_R_factor_all 0.1333
_refine_ls_R_factor_gt 0.0962
_refine_ls_shift/su_max 0.021
_refine_ls_shift/su_mean 0.000
_refine_ls_structure_factor_coef Fsqd
_refine_ls_weighting_details 'w=1/[\s^2^(Fo^2^)+(0.1712P)^2^+5.7353P] where P=(Fo^2^+2Fc^2^)/3'
_refine_ls_weighting_scheme calc
_refine_ls_wR_factor_gt 0.2763
_refine_ls_wR_factor_ref 0.3066
_reflns_Friedel_coverage 0.000
_reflns_number_gt 16715
_reflns_number_total 26618
_reflns_threshold_expression 'I > 2\s(I)'
_cod_data_source_file d5sc09014h2.cif
_cod_data_source_block 4t_0m
_cod_database_code 1576918
_shelx_shelxl_version_number 2018/3
_shelx_space_group_comment
;
The symmetry employed for this shelxl refinement is uniquely defined
by the following loop, which should always be used as a source of
symmetry information in preference to the above space-group names.
They are only intended as comments.
;
_shelx_estimated_absorpt_t_max 0.977
_shelx_estimated_absorpt_t_min 0.932
_olex2_refinement_description
;
1. Fixed Uiso
 At 1.2 times of:
  All C(H) groups
 At 1.5 times of:
  All C(H,H,H) groups
2. Rigid bond restraints
 C98, C99, C97, C96, C94, C95
 with sigma for 1-2 distances of 0.005 and sigma for 1-3 distances of 0.005
3. Uiso/Uaniso restraints and constraints
C98 \\sim C99 \\sim C97 \\sim C96 \\sim C94 \\sim C95: within 2A with sigma of
0.005 and sigma for terminal atoms of 0.01 within 2A
Uanis(C98) \\sim Ueq, Uanis(C99) \\sim Ueq, Uanis(C96) \\sim Ueq, Uanis(C94)
\\sim Ueq, Uanis(C95) \\sim Ueq: with sigma of 0.005 and sigma for terminal
atoms of 0.01
4. Others
 Sof(C99)=Sof(H99A)=Sof(H99B)=Sof(H99C)=Sof(C96)=Sof(H96A)=Sof(H96B)=Sof(H96C)=
 Sof(C95)=Sof(H95A)=Sof(H95B)=Sof(H95C)=1-FVAR(1)
 Sof(C94)=Sof(H94A)=Sof(H94B)=Sof(H94C)=Sof(C97)=Sof(H97A)=Sof(H97B)=Sof(H97C)=
 Sof(C98)=Sof(H98A)=Sof(H98B)=Sof(H98C)=FVAR(1)
5.a Aromatic/amide H refined with riding coordinates:
 C69(H69), C21(H21), C16(H16), C32(H32), C60(H60), C81(H81), C22(H22),
 C19(H19), C88(H88), C126(H126), C54(H54), C152(H152), C78(H78), C63(H63),
 C79(H79), C72(H72), C114(H114), C117(H117), C120(H120), C59(H59), C143(H143),
 C57(H57), C119(H119), C71(H71), C42(H42), C118(H118), C135(H135), C102(H102),
 C123(H123), C147(H147), C125(H125), C46(H46), C168(H168), C132(H132),
 C158(H158), C5(H5), C2(H2), C66(H66), C58(H58), C6(H6), C124(H124), C34(H34),
 C171(H171), C105(H105), C139(H139), C38(H38), C161(H161), C145(H145), C64(H64),
  C65(H65), C104(H104), C170(H170), C44(H44), C91(H91), C137(H137), C160(H160),
 C90(H90), C36(H36)
5.b Idealised Me refined as rotating group:
 C107(H10A,H10B,H10C), C84(H84A,H84B,H84C), C24(H24A,H24B,H24C), C173(H17A,
 H17B,H17C), C86(H86A,H86B,H86C), C74(H74A,H74B,H74C), C149(H14A,H14B,H14C),
 C26(H26A,H26B,H26C), C76(H76A,H76B,H76C), C109(H10D,H10E,H10F), C75(H75A,H75B,
 H75C), C85(H85A,H85B,H85C), C8(H8A,H8B,H8C), C48(H48A,H48B,H48C), C141(H14D,
 H14E,H14F), C148(H14G,H14H,H14I), C175(H17D,H17E,H17F), C25(H25A,H25B,H25C),
 C108(H10G,H10H,H10I), C140(H14J,H14K,H14L), C174(H17G,H17H,H17I), C47(H47A,
 H47B,H47C), C10(H10J,H10K,H10L), C39(H39A,H39B,H39C), C9(H9A,H9B,H9C),
 C40(H40A,H40B,H40C), C163(H16A,H16B,H16C), C165(H16D,H16E,H16F), C164(H16G,
 H16H,H16I), C94(H94A,H94B,H94C), C97(H97A,H97B,H97C), C99(H99A,H99B,H99C),
 C96(H96A,H96B,H96C), C95(H95A,H95B,H95C), C98(H98A,H98B,H98C)
;
_olex2_submission_special_instructions 'No special instructions were received'

loop_
_space_group_symop_operation_xyz
'x, y, z'
'-x, -y, -z'

loop_
_atom_site_label
_atom_site_type_symbol
_atom_site_fract_x
_atom_site_fract_y
_atom_site_fract_z
_atom_site_U_iso_or_equiv
_atom_site_adp_type
_atom_site_occupancy
_atom_site_site_symmetry_order
_atom_site_calc_flag
_atom_site_refinement_flags_posn
_atom_site_refinement_flags_adp
_atom_site_refinement_flags_occupancy
_atom_site_disorder_assembly
_atom_site_disorder_group
O3 O 1.03209(16) 0.66693(14) 0.91225(12) 0.0398(6) Uani 1 1 d . . . . .
O4 O 0.91525(15) 0.57251(14) 1.05018(11) 0.0361(6) Uani 1 1 d . . . . .
O2 O 1.04750(15) 0.88601(14) 1.46993(12) 0.0383(6) Uani 1 1 d . . . . .
O1 O 1.21885(15) 1.07157(14) 1.46887(12) 0.0377(6) Uani 1 1 d . . . . .
O7 O 1.43149(15) 1.50499(14) 1.34671(12) 0.0405(6) Uani 1 1 d . . . . .
O6 O 1.33992(16) 1.08509(14) 1.02181(12) 0.0400(6) Uani 1 1 d . . . . .
O5 O 1.52130(17) 0.92727(15) 1.10012(13) 0.0467(7) Uani 1 1 d . . . . .
O8 O 1.65864(17) 1.48979(15) 1.51622(13) 0.0474(7) Uani 1 1 d . . . . .
N2 N 0.96389(18) 0.71763(17) 1.26436(14) 0.0367(7) Uani 1 1 d . . . . .
N1 N 1.14531(18) 0.90899(17) 1.30104(14) 0.0358(7) Uani 1 1 d . . . . .
N4 N 1.06956(18) 0.77958(17) 1.10622(14) 0.0362(7) Uani 1 1 d . . . . .
N6 N 1.36039(18) 1.29972(17) 1.17236(14) 0.0371(7) Uani 1 1 d . . . . .
N5 N 1.51662(19) 1.11534(17) 1.22736(15) 0.0392(8) Uani 1 1 d . . . . .
N7 N 1.57507(19) 1.31486(18) 1.36146(15) 0.0421(8) Uani 1 1 d . . . . .
C14 C 1.0967(2) 0.8894(2) 1.38753(16) 0.0324(8) Uani 1 1 d . . . . .
C31 C 1.0645(2) 0.7892(2) 1.16548(16) 0.0330(8) Uani 1 1 d . . . . .
C53 C 1.0160(2) 0.6677(2) 0.96658(17) 0.0360(8) Uani 1 1 d . . . . .
C50 C 0.9831(2) 0.6772(2) 1.07902(16) 0.0329(8) Uani 1 1 d . . . . .
C27 C 1.1027(2) 0.85427(19) 1.26346(16) 0.0328(8) Uani 1 1 d . . . . .
C62 C 1.0213(2) 0.7596(2) 1.37396(18) 0.0366(8) Uani 1 1 d . . . . .
C121 C 1.3076(2) 1.1921(2) 1.11278(17) 0.0358(8) Uani 1 1 d . . . . .
C28 C 1.0575(2) 0.8112(2) 1.28684(17) 0.0340(8) Uani 1 1 d . . . . .
C49 C 1.0329(2) 0.7260(2) 1.06437(17) 0.0352(8) Uani 1 1 d . . . . .
C12 C 1.1307(2) 0.9807(2) 1.47277(16) 0.0328(8) Uani 1 1 d . . . . .
C55 C 0.8964(2) 0.6667(2) 1.15863(18) 0.0347(8) Uani 1 1 d . . . . .
C82 C 1.0170(2) 0.6094(2) 0.87280(16) 0.0353(8) Uani 1 1 d . . . . .
C15 C 1.1415(2) 0.9282(2) 1.35977(16) 0.0332(8) Uani 1 1 d . . . . .
C155 C 1.4956(2) 1.4740(2) 1.37547(18) 0.0370(8) Uani 1 1 d . . . . .
C56 C 0.8979(2) 0.6847(2) 1.21949(17) 0.0357(8) Uani 1 1 d . . . . .
C51 C 0.9567(2) 0.6225(2) 1.03480(17) 0.0337(8) Uani 1 1 d . . . . .
C30 C 1.0152(2) 0.74577(19) 1.18407(17) 0.0321(8) Uani 1 1 d . . . . .
C110 C 1.4193(2) 1.1009(2) 1.12507(17) 0.0345(8) Uani 1 1 d . . . . .
C52 C 0.9710(2) 0.6149(2) 0.97862(17) 0.0346(8) Uani 1 1 d . . . . .
C3 C 1.2051(2) 1.1087(2) 1.51631(17) 0.0368(8) Uani 1 1 d . . . . .
C61 C 0.9785(2) 0.7093(2) 1.32871(18) 0.0392(9) Uani 1 1 d . . . . .
C17 C 1.0694(2) 0.9695(2) 1.55685(16) 0.0338(8) Uani 1 1 d . . . . .
C18 C 1.0409(2) 0.9069(2) 1.52634(17) 0.0353(8) Uani 1 1 d . . . . .
C11 C 1.1771(2) 1.0120(2) 1.44336(18) 0.0355(8) Uani 1 1 d . . . . .
C29 C 1.0137(2) 0.75883(19) 1.24484(17) 0.0319(8) Uani 1 1 d . . . . .
C69 C 0.8353(2) 0.4757(2) 1.03291(18) 0.0387(9) Uani 1 1 d . . . . .
H69 H 0.830970 0.486516 1.072424 0.046 Uiso 1 1 calc R U . . .
C130 C 1.4347(2) 1.2051(2) 1.19915(18) 0.0366(9) Uani 1 1 d . . . . .
C21 C 1.0153(2) 0.9360(2) 1.63548(17) 0.0400(9) Uani 1 1 d . . . . .
H21 H 1.005800 0.947112 1.672912 0.048 Uiso 1 1 calc R U . . .
C16 C 1.1845(2) 0.9871(2) 1.38906(17) 0.0362(8) Uani 1 1 d . . . . .
H16 H 1.217976 1.009440 1.371613 0.043 Uiso 1 1 calc R U . . .
C32 C 1.1066(2) 0.8433(2) 1.20418(17) 0.0354(8) Uani 1 1 d . . . . .
H32 H 1.138147 0.872693 1.190065 0.043 Uiso 1 1 calc R U . . .
C60 C 0.8271(2) 0.6373(2) 1.11757(19) 0.0407(9) Uani 1 1 d . . . . .
H60 H 0.823726 0.624156 1.076262 0.049 Uiso 1 1 calc R U . . .
C81 C 1.0497(2) 0.6147(2) 0.82605(18) 0.0397(9) Uani 1 1 d . . . . .
H81 H 1.075657 0.655628 0.822600 0.048 Uiso 1 1 calc R U . . .
C87 C 1.3109(2) 1.0529(2) 0.96394(18) 0.0379(9) Uani 1 1 d . . . . .
C77 C 0.9745(2) 0.5525(2) 0.87922(17) 0.0387(9) Uani 1 1 d . . . . .
C13 C 1.0933(2) 0.9191(2) 1.44337(17) 0.0336(8) Uani 1 1 d . . . . .
C33 C 1.1823(2) 0.9555(2) 1.27199(18) 0.0421(9) Uani 1 1 d . . . . .
C68 C 0.8810(2) 0.5172(2) 1.01026(17) 0.0369(9) Uani 1 1 d . . . . .
C131 C 1.4981(2) 1.1793(2) 1.24106(18) 0.0405(9) Uani 1 1 d . . . . .
C22 C 1.0524(2) 0.9825(2) 1.61170(17) 0.0394(9) Uani 1 1 d . . . . .
H22 H 1.067289 1.025352 1.633043 0.047 Uiso 1 1 calc R U . . .
C41 C 1.1198(2) 0.8263(2) 1.08906(18) 0.0411(9) Uani 1 1 d . . . . .
C150 C 1.5451(2) 1.5035(2) 1.43230(18) 0.0386(9) Uani 1 1 d . . . . .
C19 C 1.0028(2) 0.8589(2) 1.54999(18) 0.0382(9) Uani 1 1 d . . . . .
H19 H 0.984949 0.816894 1.527570 0.046 Uiso 1 1 calc R U . . .
C153 C 1.5649(2) 1.3793(2) 1.38153(18) 0.0386(9) Uani 1 1 d . . . . .
C116 C 1.2987(2) 1.2580(2) 1.13168(17) 0.0383(9) Uani 1 1 d . . . . .
C129 C 1.4218(2) 1.2713(2) 1.21427(18) 0.0380(9) Uani 1 1 d . . . . .
C133 C 1.5277(2) 1.2787(2) 1.30806(18) 0.0406(9) Uani 1 1 d . . . . .
C88 C 1.2483(2) 1.0827(2) 0.92564(19) 0.0433(10) Uani 1 1 d . . . . .
H88 H 1.231260 1.120928 0.941231 0.052 Uiso 1 1 calc R U . . .
C126 C 1.4038(2) 1.4825(2) 1.2140(2) 0.0431(9) Uani 1 1 d . . . . .
H126 H 1.431272 1.512859 1.248124 0.052 Uiso 1 1 calc R U . . .
C101 C 1.4985(2) 0.8866(2) 1.04645(19) 0.0403(9) Uani 1 1 d . . . . .
C54 C 1.0470(2) 0.7220(2) 1.00747(18) 0.0380(9) Uani 1 1 d . . . . .
H54 H 1.077460 0.756345 0.997651 0.046 Uiso 1 1 calc R U . . .
C70 C 0.7960(2) 0.4185(2) 0.99803(18) 0.0407(9) Uani 1 1 d . . . . .
C111 C 1.3970(2) 1.0622(2) 1.06875(18) 0.0368(9) Uani 1 1 d . . . . .
C151 C 1.6064(2) 1.4669(2) 1.46123(18) 0.0406(9) Uani 1 1 d . . . . .
C67 C 0.8921(2) 0.5032(2) 0.95300(17) 0.0371(9) Uani 1 1 d . . . . .
C4 C 1.1567(2) 1.0851(2) 1.54754(18) 0.0384(9) Uani 1 1 d . . . . .
C134 C 1.5835(2) 1.0929(2) 1.27129(18) 0.0422(10) Uani 1 1 d . . . . .
C80 C 1.0443(3) 0.5609(2) 0.78519(19) 0.0454(10) Uani 1 1 d . . . . .
C154 C 1.5038(2) 1.4143(2) 1.34564(19) 0.0392(9) Uani 1 1 d . . . . .
C152 C 1.6159(2) 1.4056(2) 1.43770(19) 0.0444(10) Uani 1 1 d . . . . .
H152 H 1.656870 1.381407 1.459509 0.053 Uiso 1 1 calc R U . . .
C112 C 1.4276(2) 1.0038(2) 1.05625(18) 0.0369(9) Uani 1 1 d . . . . .
C115 C 1.4837(2) 1.0791(2) 1.17106(18) 0.0377(9) Uani 1 1 d . . . . .
C78 C 0.9690(3) 0.4988(2) 0.83667(19) 0.0429(9) Uani 1 1 d . . . . .
H78 H 0.940900 0.458618 0.838899 0.052 Uiso 1 1 calc R U . . .
C63 C 1.0369(3) 0.7428(2) 1.43601(19) 0.0455(10) Uani 1 1 d . . . . .
H63 H 1.067267 0.774342 1.467991 0.055 Uiso 1 1 calc R U . . .
C79 C 1.0028(3) 0.5020(2) 0.79144(19) 0.0460(10) Uani 1 1 d . . . . .
H79 H 0.998054 0.463835 0.763954 0.055 Uiso 1 1 calc R U . . .
C113 C 1.4875(2) 0.9844(2) 1.10612(19) 0.0386(9) Uani 1 1 d . . . . .
C166 C 1.5946(2) 1.5905(2) 1.5250(2) 0.0442(10) Uani 1 1 d . . . . .
C20 C 0.9911(2) 0.8721(2) 1.60548(19) 0.0414(9) Uani 1 1 d . . . . .
C167 C 1.6532(2) 1.5488(2) 1.54741(19) 0.0420(9) Uani 1 1 d . . . . .
C128 C 1.4671(2) 1.3106(2) 1.26720(18) 0.0387(9) Uani 1 1 d . . . . .
C72 C 0.8525(2) 0.4444(2) 0.91933(19) 0.0423(9) Uani 1 1 d . . . . .
H72 H 0.857926 0.432456 0.880418 0.051 Uiso 1 1 calc R U . . .
C114 C 1.5156(2) 1.0201(2) 1.16168(18) 0.0404(9) Uani 1 1 d . . . . .
H114 H 1.556412 1.005417 1.193823 0.048 Uiso 1 1 calc R U . . .
C117 C 1.2270(2) 1.2825(2) 1.11372(19) 0.0449(10) Uani 1 1 d . . . . .
H117 H 1.221041 1.325817 1.128852 0.054 Uiso 1 1 calc R U . . .
C120 C 1.2423(2) 1.1542(2) 1.07432(18) 0.0405(9) Uani 1 1 d . . . . .
H120 H 1.246270 1.109193 1.061959 0.049 Uiso 1 1 calc R U . . .
C142 C 1.6418(2) 1.2828(2) 1.39696(18) 0.0414(9) Uani 1 1 d . . . . .
C59 C 0.7644(2) 0.6272(2) 1.1352(2) 0.0444(10) Uani 1 1 d . . . . .
H59 H 0.718995 0.606269 1.106430 0.053 Uiso 1 1 calc R U . . .
C127 C 1.4044(2) 1.4137(2) 1.22197(19) 0.0387(9) Uani 1 1 d . . . . .
C143 C 1.6379(3) 1.2390(2) 1.44036(19) 0.0455(10) Uani 1 1 d . . . . .
H143 H 1.592716 1.232083 1.450121 0.055 Uiso 1 1 calc R U . . .
C57 C 0.8325(2) 0.6768(2) 1.2362(2) 0.0448(10) Uani 1 1 d . . . . .
H57 H 0.833790 0.692102 1.276468 0.054 Uiso 1 1 calc R U . . .
C157 C 1.4139(2) 1.5638(2) 1.37017(19) 0.0409(9) Uani 1 1 d . . . . .
C156 C 1.4603(2) 1.5991(2) 1.42546(19) 0.0425(9) Uani 1 1 d . . . . .
C119 C 1.1727(2) 1.1796(2) 1.05378(19) 0.0452(10) Uani 1 1 d . . . . .
H119 H 1.130524 1.153341 1.025932 0.054 Uiso 1 1 calc R U . . .
C71 C 0.8063(2) 0.4036(2) 0.94058(19) 0.0426(9) Uani 1 1 d . . . . .
H71 H 0.780714 0.364386 0.916055 0.051 Uiso 1 1 calc R U . . .
C42 C 1.1944(3) 0.8126(2) 1.1023(2) 0.0458(10) Uani 1 1 d . . . . .
H42 H 1.211387 0.773258 1.121781 0.055 Uiso 1 1 calc R U . . .
C100 C 1.4408(2) 0.9000(2) 0.99220(19) 0.0407(9) Uani 1 1 d . . . . .
C122 C 1.3624(2) 1.3710(2) 1.16983(18) 0.0395(9) Uani 1 1 d . . . . .
C118 C 1.1652(2) 1.2440(2) 1.0743(2) 0.0475(11) Uani 1 1 d . . . . .
H118 H 1.117332 1.261558 1.061136 0.057 Uiso 1 1 calc R U . . .
C135 C 1.6535(2) 1.1107(2) 1.2678(2) 0.0468(11) Uani 1 1 d . . . . .
H135 H 1.657489 1.136023 1.234792 0.056 Uiso 1 1 calc R U . . .
C102 C 1.5388(3) 0.8302(2) 1.0509(2) 0.0469(10) Uani 1 1 d . . . . .
H102 H 1.577661 0.824052 1.088395 0.056 Uiso 1 1 calc R U . . .
C123 C 1.3251(3) 1.3962(2) 1.1132(2) 0.0466(10) Uani 1 1 d . . . . .
H123 H 1.299468 1.366441 1.078171 0.056 Uiso 1 1 calc R U . . .
C1 C 1.2328(3) 1.2168(2) 1.5721(2) 0.0468(10) Uani 1 1 d . . . . .
C147 C 1.7068(3) 1.2955(3) 1.3829(2) 0.0491(11) Uani 1 1 d . . . . .
H147 H 1.708392 1.326736 1.353348 0.059 Uiso 1 1 calc R U . . .
C125 C 1.3648(3) 1.5078(2) 1.1584(2) 0.0515(11) Uani 1 1 d . . . . .
H125 H 1.365084 1.554721 1.155092 0.062 Uiso 1 1 calc R U . . .
C89 C 1.2119(3) 1.0570(2) 0.8661(2) 0.0518(12) Uani 1 1 d . . . . .
C46 C 1.0943(3) 0.8824(2) 1.06121(19) 0.0456(10) Uani 1 1 d . . . . .
H46 H 1.043045 0.891003 1.052655 0.055 Uiso 1 1 calc R U . . .
C168 C 1.7118(3) 1.5623(2) 1.60263(19) 0.0455(10) Uani 1 1 d . . . . .
H168 H 1.749823 1.532143 1.614953 0.055 Uiso 1 1 calc R U . . .
C136 C 1.7191(3) 1.0924(3) 1.3114(2) 0.0580(13) Uani 1 1 d . . . . .
C23 C 0.9576(3) 0.8190(2) 1.6361(2) 0.0491(11) Uani 1 1 d . . . . .
C92 C 1.3372(2) 0.9958(2) 0.9447(2) 0.0428(10) Uani 1 1 d . . . . .
C132 C 1.5428(2) 1.2148(2) 1.29481(19) 0.0422(10) Uani 1 1 d . . . . .
H132 H 1.583872 1.195241 1.322630 0.051 Uiso 1 1 calc R U . . .
C158 C 1.3448(3) 1.5842(2) 1.3339(2) 0.0517(11) Uani 1 1 d . . . . .
H158 H 1.316235 1.558940 1.296566 0.062 Uiso 1 1 calc R U . . .
C146 C 1.7710(3) 1.2622(3) 1.4122(2) 0.0547(12) Uani 1 1 d . . . . .
C5 C 1.1476(3) 1.1317(2) 1.5915(2) 0.0482(10) Uani 1 1 d . . . . .
H5 H 1.115392 1.118866 1.614278 0.058 Uiso 1 1 calc R U . . .
C103 C 1.5231(3) 0.7836(3) 1.0021(2) 0.0503(11) Uani 1 1 d . . . . .
C106 C 1.5680(3) 0.7216(2) 1.0090(2) 0.0526(11) Uani 1 1 d . . . . .
C2 C 1.2432(2) 1.1718(2) 1.52846(19) 0.0438(10) Uani 1 1 d . . . . .
H2 H 1.276614 1.184306 1.506657 0.053 Uiso 1 1 calc R U . . .
C66 C 0.9547(3) 0.6491(2) 1.3457(2) 0.0493(11) Uani 1 1 d . . . . .
H66 H 0.927271 0.615702 1.314310 0.059 Uiso 1 1 calc R U . . .
C58 C 0.7668(3) 0.6472(3) 1.1947(2) 0.0514(11) Uani 1 1 d . . . . .
H58 H 0.723181 0.640359 1.206625 0.062 Uiso 1 1 calc R U . . .
C6 C 1.1832(3) 1.1955(2) 1.6032(2) 0.0502(11) Uani 1 1 d . . . . .
H6 H 1.173885 1.225454 1.632785 0.060 Uiso 1 1 calc R U . . .
C73 C 0.7427(3) 0.3725(2) 1.0187(2) 0.0487(10) Uani 1 1 d . . . . .
C124 C 1.3253(3) 1.4646(2) 1.1079(2) 0.0516(11) Uani 1 1 d . . . . .
H124 H 1.298425 1.481619 1.069637 0.062 Uiso 1 1 calc R U . . .
C34 C 1.2532(3) 0.9456(3) 1.2700(2) 0.0509(11) Uani 1 1 d . . . . .
H34 H 1.279439 0.909790 1.290027 0.061 Uiso 1 1 calc R U . . .
C43 C 1.2446(3) 0.8570(3) 1.0867(2) 0.0550(12) Uani 1 1 d . . . . .
C171 C 1.6001(3) 1.6477(3) 1.5646(2) 0.0524(11) Uani 1 1 d . . . . .
H171 H 1.561741 1.677663 1.552770 0.063 Uiso 1 1 calc R U . . .
C169 C 1.7156(3) 1.6197(2) 1.6404(2) 0.0471(10) Uani 1 1 d . . . . .
C105 C 1.4269(3) 0.8518(2) 0.9436(2) 0.0509(11) Uani 1 1 d . . . . .
H105 H 1.388637 0.857952 0.905701 0.061 Uiso 1 1 calc R U . . .
C172 C 1.7799(3) 1.6330(3) 1.7021(2) 0.0524(11) Uani 1 1 d . . . . .
C139 C 1.5763(3) 1.0543(2) 1.3179(2) 0.0510(11) Uani 1 1 d . . . . .
H139 H 1.527823 1.041583 1.320211 0.061 Uiso 1 1 calc R U . . .
C144 C 1.6999(3) 1.2047(3) 1.4700(2) 0.0522(11) Uani 1 1 d . . . . .
C107 C 1.6518(3) 0.7444(3) 1.0236(3) 0.0571(12) Uani 1 1 d . . . . .
H10A H 1.657926 0.771273 0.990657 0.086 Uiso 1 1 calc R U . . .
H10B H 1.680601 0.705138 1.026115 0.086 Uiso 1 1 calc R U . . .
H10C H 1.670180 0.771172 1.063223 0.086 Uiso 1 1 calc R U . . .
C38 C 1.1447(3) 1.0088(2) 1.2438(2) 0.0503(11) Uani 1 1 d . . . . .
H38 H 1.095709 1.014710 1.245431 0.060 Uiso 1 1 calc R U . . .
C161 C 1.4313(3) 1.6571(3) 1.4416(2) 0.0574(12) Uani 1 1 d . . . . .
H161 H 1.460474 1.683786 1.477842 0.069 Uiso 1 1 calc R U . . .
C145 C 1.7652(3) 1.2171(3) 1.4543(2) 0.0537(12) Uani 1 1 d . . . . .
H145 H 1.807648 1.193287 1.473545 0.064 Uiso 1 1 calc R U . . .
C138 C 1.6413(3) 1.0341(3) 1.3619(2) 0.0639(14) Uani 1 1 d . . . . .
C7 C 1.2739(3) 1.2876(2) 1.5829(2) 0.0558(12) Uani 1 1 d . . . . .
C64 C 1.0111(3) 0.6844(2) 1.4528(2) 0.0539(12) Uani 1 1 d . . . . .
H64 H 1.021344 0.676892 1.495285 0.065 Uiso 1 1 calc R U . . .
C35 C 1.2861(3) 0.9893(3) 1.2380(3) 0.0653(15) Uani 1 1 d . . . . .
C65 C 0.9697(3) 0.6361(3) 1.4073(2) 0.0573(12) Uani 1 1 d . . . . .
H65 H 0.951973 0.594792 1.418105 0.069 Uiso 1 1 calc R U . . .
C104 C 1.4659(3) 0.7949(3) 0.9475(2) 0.0571(13) Uani 1 1 d . . . . .
H104 H 1.453704 0.763511 0.912661 0.069 Uiso 1 1 calc R U . . .
C83 C 1.0841(3) 0.5617(3) 0.7368(2) 0.0518(11) Uani 1 1 d . . . . .
C45 C 1.1434(3) 0.9274(2) 1.0452(2) 0.0561(12) Uani 1 1 d . . . . .
C170 C 1.6581(3) 1.6624(2) 1.6194(2) 0.0514(11) Uani 1 1 d . . . . .
H170 H 1.659289 1.702381 1.643524 0.062 Uiso 1 1 calc R U . . .
C44 C 1.2173(3) 0.9137(3) 1.0586(2) 0.0607(13) Uani 1 1 d . . . . .
H44 H 1.250935 0.944427 1.048214 0.073 Uiso 1 1 calc R U . . .
C159 C 1.3175(3) 1.6414(3) 1.3523(3) 0.0604(13) Uani 1 1 d . . . . .
C84 C 1.1457(3) 0.5114(3) 0.7540(2) 0.0565(12) Uani 1 1 d . . . . .
H84A H 1.122231 0.466809 0.755211 0.085 Uiso 1 1 calc R U . . .
H84B H 1.182567 0.525474 0.794692 0.085 Uiso 1 1 calc R U . . .
H84C H 1.171242 0.510162 0.722813 0.085 Uiso 1 1 calc R U . . .
B7 B 1.3859(2) 1.1642(2) 1.14158(19) 0.0343(9) Uani 1 1 d . . . . .
C24 C 0.8859(3) 0.8409(3) 1.6474(3) 0.0639(14) Uani 1 1 d . . . . .
H24A H 0.896621 0.885357 1.669204 0.096 Uiso 1 1 calc R U . . .
H24B H 0.869618 0.808981 1.672527 0.096 Uiso 1 1 calc R U . . .
H24C H 0.845777 0.842284 1.607524 0.096 Uiso 1 1 calc R U . . .
C91 C 1.3014(3) 0.9725(3) 0.8831(2) 0.0636(15) Uani 1 1 d . . . . .
H91 H 1.319239 0.934849 0.867259 0.076 Uiso 1 1 calc R U . . .
B1 B 1.1175(2) 1.0139(2) 1.52872(18) 0.0353(10) Uani 1 1 d . . . . .
B2 B 1.0569(2) 0.8217(2) 1.35240(19) 0.0337(9) Uani 1 1 d . . . . .
C37 C 1.1767(4) 1.0533(3) 1.2138(2) 0.0638(14) Uani 1 1 d . . . . .
C93 C 1.1418(3) 1.0878(3) 0.8252(2) 0.0623(14) Uani 1 1 d . . . . .
B3 B 0.9647(3) 0.6917(2) 1.1396(2) 0.0358(9) Uani 1 1 d . . . . .
C137 C 1.7099(3) 1.0539(3) 1.3577(2) 0.0653(15) Uani 1 1 d . . . . .
H137 H 1.753686 1.040825 1.387877 0.078 Uiso 1 1 calc R U . . .
C160 C 1.3627(3) 1.6771(3) 1.4074(3) 0.0649(14) Uani 1 1 d . . . . .
H160 H 1.345348 1.716090 1.421376 0.078 Uiso 1 1 calc R U . . .
C173 C 1.7757(3) 1.5793(3) 1.7463(2) 0.0550(12) Uani 1 1 d . . . . .
H17A H 1.725328 1.575814 1.750395 0.082 Uiso 1 1 calc R U . . .
H17B H 1.813465 1.591473 1.787071 0.082 Uiso 1 1 calc R U . . .
H17C H 1.785524 1.536326 1.729908 0.082 Uiso 1 1 calc R U . . .
B4 B 0.9438(3) 0.5535(2) 0.9344(2) 0.0376(10) Uani 1 1 d . . . . .
C86 C 1.0270(3) 0.5406(3) 0.6724(2) 0.0682(15) Uani 1 1 d . . . . .
H86A H 1.053145 0.538987 0.641689 0.102 Uiso 1 1 calc R U . . .
H86B H 0.988883 0.572931 0.661294 0.102 Uiso 1 1 calc R U . . .
H86C H 1.002396 0.496282 0.673042 0.102 Uiso 1 1 calc R U . . .
C74 C 0.6649(3) 0.3659(3) 0.9703(3) 0.0652(14) Uani 1 1 d . . . . .
H74A H 0.668215 0.348491 0.930633 0.098 Uiso 1 1 calc R U . . .
H74B H 0.644851 0.409852 0.965529 0.098 Uiso 1 1 calc R U . . .
H74C H 0.631347 0.335257 0.983433 0.098 Uiso 1 1 calc R U . . .
C149 C 1.6983(4) 1.1550(3) 1.5154(3) 0.0710(15) Uani 1 1 d . . . . .
H14A H 1.716862 1.113571 1.504104 0.107 Uiso 1 1 calc R U . . .
H14B H 1.646456 1.145910 1.515279 0.107 Uiso 1 1 calc R U . . .
H14C H 1.730450 1.172641 1.556856 0.107 Uiso 1 1 calc R U . . .
C26 C 1.0148(3) 0.8084(4) 1.6996(3) 0.0747(17) Uani 1 1 d . . . . .
H26A H 1.062293 0.797068 1.694378 0.112 Uiso 1 1 calc R U . . .
H26B H 0.994870 0.771967 1.718355 0.112 Uiso 1 1 calc R U . . .
H26C H 1.023634 0.849519 1.726592 0.112 Uiso 1 1 calc R U . . .
C76 C 0.7726(3) 0.3021(3) 1.0264(3) 0.0593(12) Uani 1 1 d . . . . .
H76A H 0.736983 0.271763 1.037621 0.089 Uiso 1 1 calc R U . . .
H76B H 0.821738 0.305182 1.059131 0.089 Uiso 1 1 calc R U . . .
H76C H 0.777792 0.285028 0.987315 0.089 Uiso 1 1 calc R U . . .
C90 C 1.2413(3) 1.0017(3) 0.8441(2) 0.0729(18) Uani 1 1 d . . . . .
H90 H 1.219406 0.984524 0.802205 0.087 Uiso 1 1 calc R U . . .
B5 B 1.5333(3) 1.5687(3) 1.4627(2) 0.0422(11) Uani 1 1 d . . . . .
C109 C 1.5582(3) 0.6841(3) 1.0634(3) 0.0637(14) Uani 1 1 d . . . . .
H10D H 1.578281 0.713080 1.101724 0.096 Uiso 1 1 calc R U . . .
H10E H 1.585451 0.643790 1.067647 0.096 Uiso 1 1 calc R U . . .
H10F H 1.504510 0.671575 1.055440 0.096 Uiso 1 1 calc R U . . .
C75 C 0.7370(4) 0.3965(3) 1.0812(3) 0.0692(15) Uani 1 1 d . . . . .
H75A H 0.714528 0.439285 1.077558 0.104 Uiso 1 1 calc R U . . .
H75B H 0.787532 0.402029 1.112184 0.104 Uiso 1 1 calc R U . . .
H75C H 0.705451 0.363444 1.093991 0.104 Uiso 1 1 calc R U . . .
C85 C 1.1227(4) 0.6294(3) 0.7346(3) 0.0674(15) Uani 1 1 d . . . . .
H85A H 1.156508 0.644807 0.776188 0.101 Uiso 1 1 calc R U . . .
H85B H 1.084728 0.661261 0.719952 0.101 Uiso 1 1 calc R U . . .
H85C H 1.151999 0.625880 0.706275 0.101 Uiso 1 1 calc R U . . .
C36 C 1.2470(4) 1.0421(3) 1.2114(3) 0.0730(16) Uani 1 1 d . . . . .
H36 H 1.269835 1.072041 1.190426 0.088 Uiso 1 1 calc R U . . .
C8 C 1.2628(5) 1.3259(3) 1.6380(3) 0.088(2) Uani 1 1 d . . . . .
H8A H 1.289859 1.305839 1.676288 0.132 Uiso 1 1 calc R U . . .
H8B H 1.208939 1.323895 1.632963 0.132 Uiso 1 1 calc R U . . .
H8C H 1.282374 1.372616 1.640165 0.132 Uiso 1 1 calc R U . . .
C48 C 1.3257(3) 0.8420(4) 1.0988(3) 0.0770(17) Uani 1 1 d . . . . .
H48A H 1.333050 0.828697 1.059518 0.116 Uiso 1 1 calc R U . . .
H48B H 1.337375 0.805527 1.126476 0.116 Uiso 1 1 calc R U . . .
H48C H 1.359232 0.881883 1.118240 0.116 Uiso 1 1 calc R U . . .
C141 C 1.7950(3) 1.1132(4) 1.3082(3) 0.0781(18) Uani 1 1 d . . . . .
H14D H 1.815304 1.074875 1.292986 0.117 Uiso 1 1 calc R U . . .
H14E H 1.828708 1.129337 1.349587 0.117 Uiso 1 1 calc R U . . .
H14F H 1.790878 1.148906 1.279922 0.117 Uiso 1 1 calc R U . . .
B8 B 1.4011(3) 0.9641(3) 0.9942(2) 0.0408(10) Uani 1 1 d . . . . .
B6 B 1.4554(3) 1.3823(3) 1.2806(2) 0.0387(10) Uani 1 1 d . . . . .
C148 C 1.8408(3) 1.2753(3) 1.3958(3) 0.0716(16) Uani 1 1 d . . . . .
H14G H 1.829562 1.265047 1.351291 0.107 Uiso 1 1 calc R U . . .
H14H H 1.879315 1.247111 1.418984 0.107 Uiso 1 1 calc R U . . .
H14I H 1.859442 1.322392 1.406473 0.107 Uiso 1 1 calc R U . . .
C175 C 1.7783(4) 1.7003(3) 1.7340(3) 0.0720(16) Uani 1 1 d . . . . .
H17D H 1.776093 1.735195 1.705095 0.108 Uiso 1 1 calc R U . . .
H17E H 1.823987 1.709345 1.770146 0.108 Uiso 1 1 calc R U . . .
H17F H 1.733871 1.700021 1.747434 0.108 Uiso 1 1 calc R U . . .
C25 C 0.9386(5) 0.7528(3) 1.5969(3) 0.090(2) Uani 1 1 d . . . . .
H25A H 0.900821 0.758655 1.556761 0.135 Uiso 1 1 calc R U . . .
H25B H 0.918500 0.719140 1.618319 0.135 Uiso 1 1 calc R U . . .
H25C H 0.984288 0.738150 1.590423 0.135 Uiso 1 1 calc R U . . .
C108 C 1.5423(4) 0.6752(3) 0.9504(3) 0.081(2) Uani 1 1 d . . . . .
H10G H 1.488209 0.662270 0.939343 0.122 Uiso 1 1 calc R U . . .
H10H H 1.570102 0.635165 0.957589 0.122 Uiso 1 1 calc R U . . .
H10I H 1.551983 0.698130 0.916585 0.122 Uiso 1 1 calc R U . . .
C140 C 1.6333(4) 0.9915(4) 1.4123(3) 0.090(2) Uani 1 1 d . . . . .
H14J H 1.583142 0.994638 1.415964 0.135 Uiso 1 1 calc R U . . .
H14K H 1.671832 1.007350 1.451677 0.135 Uiso 1 1 calc R U . . .
H14L H 1.639597 0.944991 1.401861 0.135 Uiso 1 1 calc R U . . .
C174 C 1.8548(3) 1.6308(4) 1.6903(3) 0.087(2) Uani 1 1 d . . . . .
H17G H 1.858226 1.586148 1.672817 0.130 Uiso 1 1 calc R U . . .
H17H H 1.896281 1.640748 1.729426 0.130 Uiso 1 1 calc R U . . .
H17I H 1.858221 1.663927 1.661070 0.130 Uiso 1 1 calc R U . . .
C162 C 1.2399(4) 1.6641(3) 1.3160(3) 0.087(2) Uani 1 1 d . . . . .
C47 C 1.1153(5) 0.9904(3) 1.0150(4) 0.086(2) Uani 1 1 d . . . . .
H47A H 1.104625 1.020794 1.045268 0.130 Uiso 1 1 calc R U . . .
H47B H 1.069148 0.978919 0.979779 0.130 Uiso 1 1 calc R U . . .
H47C H 1.153939 1.012147 1.000507 0.130 Uiso 1 1 calc R U . . .
C10 C 1.3574(4) 1.2824(3) 1.5970(4) 0.088(2) Uani 1 1 d . . . . .
H10J H 1.383122 1.327290 1.602059 0.132 Uiso 1 1 calc R U . . .
H10K H 1.365906 1.256700 1.562825 0.132 Uiso 1 1 calc R U . . .
H10L H 1.377269 1.259932 1.635356 0.132 Uiso 1 1 calc R U . . .
C39 C 1.1375(5) 1.1133(3) 1.1856(3) 0.091(2) Uani 1 1 d . . . . .
H39A H 1.091963 1.098163 1.150853 0.137 Uiso 1 1 calc R U . . .
H39B H 1.171564 1.141372 1.170642 0.137 Uiso 1 1 calc R U . . .
H39C H 1.123607 1.139190 1.216994 0.137 Uiso 1 1 calc R U . . .
C9 C 1.2440(5) 1.3254(3) 1.5249(3) 0.087(2) Uani 1 1 d . . . . .
H9A H 1.189803 1.328797 1.515567 0.131 Uiso 1 1 calc R U . . .
H9B H 1.252917 1.301441 1.490014 0.131 Uiso 1 1 calc R U . . .
H9C H 1.270064 1.370300 1.531934 0.131 Uiso 1 1 calc R U . . .
C40 C 1.3638(4) 0.9788(5) 1.2349(4) 0.099(2) Uani 1 1 d . . . . .
H40A H 1.388595 0.948923 1.266470 0.148 Uiso 1 1 calc R U . . .
H40B H 1.393813 1.021876 1.242358 0.148 Uiso 1 1 calc R U . . .
H40C H 1.359127 0.958849 1.193766 0.148 Uiso 1 1 calc R U . . .
C163 C 1.2062(5) 1.6270(4) 1.2516(4) 0.121(4) Uani 1 1 d . . . . .
H16A H 1.192538 1.580095 1.256034 0.182 Uiso 1 1 calc R U . . .
H16B H 1.243399 1.629440 1.229956 0.182 Uiso 1 1 calc R U . . .
H16C H 1.161070 1.647690 1.227607 0.182 Uiso 1 1 calc R U . . .
C165 C 1.2469(6) 1.7375(4) 1.3055(5) 0.141(5) Uani 1 1 d . . . . .
H16D H 1.197688 1.750936 1.280545 0.211 Uiso 1 1 calc R U . . .
H16E H 1.283278 1.745596 1.283665 0.211 Uiso 1 1 calc R U . . .
H16F H 1.264256 1.763702 1.345529 0.211 Uiso 1 1 calc R U . . .
C164 C 1.1890(5) 1.6568(7) 1.3545(7) 0.158(5) Uani 1 1 d . . . . .
H16G H 1.170687 1.609773 1.352549 0.237 Uiso 1 1 calc R U . . .
H16H H 1.146099 1.683597 1.338537 0.237 Uiso 1 1 calc R U . . .
H16I H 1.217073 1.672287 1.397623 0.237 Uiso 1 1 calc R U . . .
C94 C 1.1009(9) 1.0500(8) 0.7687(7) 0.091(3) Uani 0.544(9) 1 d . U P A 1
H94A H 1.080569 1.007124 0.777792 0.136 Uiso 0.544(9) 1 calc R U P A 1
H94B H 1.134698 1.042034 0.744717 0.136 Uiso 0.544(9) 1 calc R U P A 1
H94C H 1.059428 1.074808 0.744592 0.136 Uiso 0.544(9) 1 calc R U P A 1
C97 C 1.1607(8) 1.1594(7) 0.8222(7) 0.090(3) Uani 0.544(9) 1 d . U P A 1
H97A H 1.114851 1.180450 0.800513 0.135 Uiso 0.544(9) 1 calc R U P A 1
H97B H 1.196844 1.164877 0.799716 0.135 Uiso 0.544(9) 1 calc R U P A 1
H97C H 1.183075 1.180506 0.864254 0.135 Uiso 0.544(9) 1 calc R U P A 1
C99 C 1.1204(10) 1.1412(9) 0.8530(7) 0.084(3) Uani 0.456(9) 1 d . U P A 2
H99A H 1.144768 1.182626 0.844815 0.126 Uiso 0.456(9) 1 calc R U P A 2
H99B H 1.135653 1.136979 0.897805 0.126 Uiso 0.456(9) 1 calc R U P A 2
H99C H 1.065570 1.142227 0.836270 0.126 Uiso 0.456(9) 1 calc R U P A 2
C96 C 1.1480(11) 1.1018(10) 0.7645(9) 0.101(4) Uani 0.456(9) 1 d . U P A 2
H96A H 1.117113 1.138267 0.747831 0.152 Uiso 0.456(9) 1 calc R U P A 2
H96B H 1.130202 1.061684 0.736089 0.152 Uiso 0.456(9) 1 calc R U P A 2
H96C H 1.200718 1.114662 0.769142 0.152 Uiso 0.456(9) 1 calc R U P A 2
C95 C 1.0801(10) 1.0296(9) 0.7973(9) 0.089(4) Uani 0.456(9) 1 d . U P A 2
H95A H 1.064257 1.010850 0.830288 0.134 Uiso 0.456(9) 1 calc R U P A 2
H95B H 1.100300 0.994853 0.777257 0.134 Uiso 0.456(9) 1 calc R U P A 2
H95C H 1.036668 1.046317 0.766520 0.134 Uiso 0.456(9) 1 calc R U P A 2
C98 C 1.0868(8) 1.0904(9) 0.8574(6) 0.088(3) Uani 0.544(9) 1 d . U P A 1
H98A H 1.110369 1.080552 0.900631 0.132 Uiso 0.544(9) 1 calc R U P A 1
H98B H 1.044252 1.057332 0.837250 0.132 Uiso 0.544(9) 1 calc R U P A 1
H98C H 1.068789 1.135105 0.855916 0.132 Uiso 0.544(9) 1 calc R U P A 1

loop_
_atom_site_aniso_label
_atom_site_aniso_U_11
_atom_site_aniso_U_22
_atom_site_aniso_U_33
_atom_site_aniso_U_23
_atom_site_aniso_U_13
_atom_site_aniso_U_12
O3 0.0485(16) 0.0461(16) 0.0276(13) -0.0019(11) 0.0178(11) -0.0002(13)
O4 0.0401(14) 0.0427(15) 0.0253(12) -0.0004(11) 0.0118(11) -0.0021(12)
O2 0.0378(14) 0.0482(16) 0.0289(13) 0.0014(11) 0.0119(11) -0.0012(12)
O1 0.0398(15) 0.0439(15) 0.0314(13) -0.0034(11) 0.0171(11) -0.0066(12)
O7 0.0368(14) 0.0467(16) 0.0355(14) 0.0002(12) 0.0074(11) 0.0097(12)
O6 0.0421(15) 0.0440(15) 0.0287(13) 0.0020(11) 0.0031(11) 0.0109(12)
O5 0.0447(16) 0.0505(17) 0.0401(15) -0.0006(13) 0.0050(12) 0.0188(14)
O8 0.0482(17) 0.0501(17) 0.0358(15) -0.0065(13) 0.0027(12) 0.0098(14)
N2 0.0378(17) 0.0436(19) 0.0286(16) 0.0010(14) 0.0116(13) 0.0007(14)
N1 0.0385(17) 0.0440(19) 0.0274(15) -0.0010(13) 0.0157(13) -0.0011(14)
N4 0.0380(17) 0.0442(19) 0.0291(16) -0.0014(14) 0.0160(13) -0.0013(14)
N6 0.0353(17) 0.0429(19) 0.0290(15) 0.0010(14) 0.0037(13) 0.0101(14)
N5 0.0376(18) 0.0436(19) 0.0308(16) 0.0019(14) 0.0020(13) 0.0126(15)
N7 0.0409(19) 0.049(2) 0.0294(16) -0.0011(14) 0.0007(14) 0.0146(16)
C14 0.0271(18) 0.044(2) 0.0246(17) 0.0014(15) 0.0065(14) 0.0032(16)
C31 0.037(2) 0.041(2) 0.0236(17) 0.0034(15) 0.0116(14) 0.0077(16)
C53 0.038(2) 0.045(2) 0.0271(18) 0.0028(16) 0.0123(15) 0.0082(17)
C50 0.0332(19) 0.041(2) 0.0253(17) 0.0025(15) 0.0104(14) 0.0041(16)
C27 0.0306(18) 0.040(2) 0.0263(17) -0.0004(15) 0.0076(14) 0.0032(16)
C62 0.038(2) 0.042(2) 0.0305(19) 0.0034(16) 0.0131(16) 0.0044(17)
C121 0.034(2) 0.046(2) 0.0281(18) 0.0078(16) 0.0096(15) 0.0086(17)
C28 0.0297(19) 0.042(2) 0.0295(18) 0.0018(16) 0.0082(15) 0.0060(16)
C49 0.037(2) 0.040(2) 0.0306(18) 0.0022(16) 0.0136(15) 0.0053(17)
C12 0.0298(18) 0.042(2) 0.0246(17) 0.0027(15) 0.0056(14) 0.0029(16)
C55 0.0308(19) 0.038(2) 0.0340(19) -0.0008(16) 0.0099(15) 0.0017(16)
C82 0.041(2) 0.042(2) 0.0242(17) 0.0026(15) 0.0127(15) 0.0046(17)
C15 0.0312(19) 0.044(2) 0.0252(17) 0.0010(15) 0.0097(14) 0.0062(16)
C155 0.0318(19) 0.041(2) 0.038(2) 0.0044(17) 0.0109(16) 0.0031(16)
C56 0.0329(19) 0.042(2) 0.0309(19) 0.0009(16) 0.0100(15) -0.0007(16)
C51 0.0302(18) 0.043(2) 0.0269(17) 0.0043(16) 0.0077(14) 0.0036(16)
C30 0.0312(18) 0.038(2) 0.0293(18) 0.0031(15) 0.0120(14) 0.0062(16)
C110 0.0309(19) 0.041(2) 0.0282(18) 0.0049(16) 0.0039(15) 0.0062(16)
C52 0.0330(19) 0.043(2) 0.0270(18) 0.0026(16) 0.0079(15) 0.0071(17)
C3 0.036(2) 0.043(2) 0.0293(18) -0.0013(16) 0.0090(15) 0.0023(17)
C61 0.043(2) 0.047(2) 0.0317(19) 0.0059(17) 0.0165(17) 0.0059(18)
C17 0.0305(19) 0.048(2) 0.0226(17) 0.0060(16) 0.0069(14) 0.0069(17)
C18 0.0330(19) 0.049(2) 0.0247(17) 0.0039(16) 0.0100(14) 0.0076(17)
C11 0.0312(19) 0.039(2) 0.0331(19) -0.0001(16) 0.0065(15) 0.0039(16)
C29 0.0310(18) 0.038(2) 0.0300(18) 0.0056(15) 0.0134(15) 0.0064(16)
C69 0.038(2) 0.047(2) 0.0323(19) 0.0058(17) 0.0130(16) 0.0017(18)
C130 0.034(2) 0.045(2) 0.0314(19) 0.0081(16) 0.0103(16) 0.0120(17)
C21 0.036(2) 0.058(3) 0.0265(18) 0.0027(17) 0.0110(15) 0.0058(19)
C16 0.0311(19) 0.046(2) 0.0303(18) 0.0031(16) 0.0096(15) 0.0007(17)
C32 0.035(2) 0.043(2) 0.0313(19) 0.0007(16) 0.0156(15) 0.0024(17)
C60 0.038(2) 0.049(2) 0.0323(19) -0.0002(17) 0.0079(16) 0.0047(18)
C81 0.041(2) 0.048(2) 0.0325(19) 0.0054(17) 0.0161(16) 0.0041(18)
C87 0.036(2) 0.044(2) 0.0291(19) 0.0042(16) 0.0040(15) 0.0053(17)
C77 0.037(2) 0.051(2) 0.0270(18) 0.0047(17) 0.0075(15) 0.0060(18)
C13 0.0278(18) 0.045(2) 0.0270(18) 0.0061(16) 0.0079(14) 0.0031(16)
C33 0.044(2) 0.049(2) 0.033(2) -0.0065(17) 0.0164(17) -0.0099(19)
C68 0.035(2) 0.046(2) 0.0279(18) 0.0033(16) 0.0083(15) 0.0035(17)
C131 0.038(2) 0.050(2) 0.0312(19) 0.0041(17) 0.0067(16) 0.0151(19)
C22 0.040(2) 0.050(2) 0.0269(18) 0.0033(17) 0.0081(15) 0.0089(18)
C41 0.046(2) 0.051(2) 0.0268(18) -0.0050(17) 0.0156(16) -0.0075(19)
C150 0.036(2) 0.045(2) 0.034(2) 0.0036(17) 0.0103(16) 0.0017(17)
C19 0.039(2) 0.045(2) 0.0320(19) 0.0046(16) 0.0127(16) 0.0036(17)
C153 0.039(2) 0.047(2) 0.0309(19) 0.0064(17) 0.0107(16) 0.0090(18)
C116 0.034(2) 0.052(2) 0.0249(17) 0.0032(16) 0.0030(15) 0.0077(18)
C129 0.0310(19) 0.051(2) 0.0315(19) 0.0048(17) 0.0072(15) 0.0124(18)
C133 0.037(2) 0.050(2) 0.0306(19) 0.0026(17) 0.0044(16) 0.0118(18)
C88 0.049(2) 0.042(2) 0.032(2) 0.0021(17) 0.0028(17) 0.0155(19)
C126 0.042(2) 0.049(2) 0.037(2) 0.0069(18) 0.0090(17) 0.0079(19)
C101 0.035(2) 0.047(2) 0.040(2) 0.0029(18) 0.0126(16) 0.0100(18)
C54 0.039(2) 0.047(2) 0.0304(19) 0.0043(17) 0.0144(16) 0.0012(18)
C70 0.038(2) 0.048(2) 0.033(2) 0.0031(17) 0.0079(16) 0.0025(18)
C111 0.0306(19) 0.044(2) 0.032(2) 0.0057(17) 0.0039(15) 0.0092(17)
C151 0.040(2) 0.049(2) 0.0289(19) -0.0002(17) 0.0060(16) 0.0026(18)
C67 0.038(2) 0.045(2) 0.0242(17) 0.0018(16) 0.0047(15) 0.0083(17)
C4 0.038(2) 0.044(2) 0.0305(18) -0.0001(16) 0.0081(16) 0.0057(17)
C134 0.039(2) 0.046(2) 0.032(2) 0.0002(17) -0.0019(16) 0.0139(18)
C80 0.057(3) 0.051(3) 0.032(2) 0.0031(18) 0.0189(19) 0.011(2)
C154 0.035(2) 0.047(2) 0.037(2) 0.0055(18) 0.0127(16) 0.0078(18)
C152 0.040(2) 0.057(3) 0.033(2) 0.0001(18) 0.0073(17) 0.012(2)
C112 0.033(2) 0.041(2) 0.034(2) 0.0018(16) 0.0072(16) 0.0031(17)
C115 0.032(2) 0.043(2) 0.033(2) 0.0028(16) 0.0038(16) 0.0067(17)
C78 0.048(2) 0.044(2) 0.036(2) 0.0020(17) 0.0131(17) 0.0016(19)
C63 0.059(3) 0.046(2) 0.032(2) 0.0041(17) 0.0136(18) 0.004(2)
C79 0.055(3) 0.051(3) 0.035(2) -0.0042(18) 0.0186(19) 0.005(2)
C113 0.0311(19) 0.045(2) 0.040(2) 0.0042(17) 0.0097(16) 0.0086(17)
C166 0.043(2) 0.051(3) 0.040(2) 0.0010(19) 0.0165(18) 0.0013(19)
C20 0.040(2) 0.050(2) 0.037(2) 0.0089(18) 0.0148(17) 0.0056(18)
C167 0.047(2) 0.045(2) 0.035(2) 0.0007(17) 0.0165(18) -0.0003(19)
C128 0.034(2) 0.051(2) 0.0307(19) 0.0036(17) 0.0087(16) 0.0097(18)
C72 0.047(2) 0.048(2) 0.0308(19) 0.0000(17) 0.0118(17) 0.0006(19)
C114 0.036(2) 0.048(2) 0.033(2) 0.0043(17) 0.0039(16) 0.0122(18)
C117 0.042(2) 0.051(3) 0.037(2) 0.0012(18) 0.0037(17) 0.016(2)
C120 0.037(2) 0.051(2) 0.0307(19) 0.0035(17) 0.0065(16) 0.0068(18)
C142 0.041(2) 0.047(2) 0.0274(18) 0.0008(17) -0.0014(16) 0.0112(18)
C59 0.030(2) 0.060(3) 0.041(2) -0.0012(19) 0.0102(16) 0.0021(19)
C127 0.035(2) 0.045(2) 0.037(2) 0.0055(17) 0.0120(16) 0.0104(17)
C143 0.044(2) 0.054(3) 0.034(2) 0.0009(19) 0.0064(17) 0.010(2)
C57 0.046(2) 0.054(3) 0.038(2) -0.0018(19) 0.0199(18) -0.003(2)
C157 0.042(2) 0.045(2) 0.040(2) 0.0025(18) 0.0172(17) 0.0077(18)
C156 0.043(2) 0.042(2) 0.039(2) -0.0019(17) 0.0094(18) 0.0019(18)
C119 0.035(2) 0.059(3) 0.037(2) 0.0002(19) 0.0049(17) 0.0107(19)
C71 0.046(2) 0.044(2) 0.037(2) -0.0001(17) 0.0145(18) -0.0066(18)
C42 0.047(2) 0.054(3) 0.037(2) -0.0061(19) 0.0173(18) -0.006(2)
C100 0.038(2) 0.045(2) 0.041(2) 0.0035(18) 0.0145(17) 0.0080(18)
C122 0.035(2) 0.051(2) 0.0326(19) 0.0062(17) 0.0090(16) 0.0149(18)
C118 0.034(2) 0.063(3) 0.042(2) 0.004(2) 0.0055(17) 0.015(2)
C135 0.041(2) 0.055(3) 0.038(2) -0.0028(19) 0.0037(17) 0.017(2)
C102 0.043(2) 0.049(3) 0.049(2) 0.002(2) 0.0143(19) 0.012(2)
C123 0.052(3) 0.050(3) 0.035(2) 0.0054(18) 0.0087(18) 0.013(2)
C1 0.048(2) 0.047(2) 0.044(2) -0.0041(19) 0.0163(19) -0.0061(19)
C147 0.043(2) 0.059(3) 0.039(2) 0.004(2) 0.0033(18) 0.009(2)
C125 0.058(3) 0.047(3) 0.045(2) 0.015(2) 0.009(2) 0.011(2)
C89 0.055(3) 0.050(3) 0.040(2) -0.0030(19) 0.000(2) 0.016(2)
C46 0.057(3) 0.046(2) 0.036(2) -0.0020(18) 0.0205(19) 0.001(2)
C168 0.046(2) 0.055(3) 0.032(2) 0.0010(18) 0.0090(17) 0.003(2)
C136 0.040(2) 0.077(3) 0.047(3) -0.009(2) 0.001(2) 0.020(2)
C23 0.060(3) 0.055(3) 0.039(2) 0.0113(19) 0.024(2) 0.008(2)
C92 0.040(2) 0.045(2) 0.038(2) -0.0012(18) 0.0062(17) 0.0077(18)
C132 0.036(2) 0.053(3) 0.032(2) 0.0047(18) 0.0016(16) 0.0139(19)
C158 0.046(2) 0.053(3) 0.050(3) -0.003(2) 0.006(2) 0.010(2)
C146 0.041(2) 0.066(3) 0.050(3) 0.002(2) 0.003(2) 0.012(2)
C5 0.047(2) 0.055(3) 0.046(2) -0.005(2) 0.024(2) -0.005(2)
C103 0.047(2) 0.058(3) 0.052(3) 0.005(2) 0.021(2) 0.017(2)
C106 0.048(3) 0.051(3) 0.059(3) -0.001(2) 0.017(2) 0.015(2)
C2 0.042(2) 0.051(3) 0.036(2) -0.0028(18) 0.0118(17) -0.0051(19)
C66 0.061(3) 0.046(2) 0.038(2) -0.0039(19) 0.015(2) -0.010(2)
C58 0.039(2) 0.063(3) 0.053(3) -0.003(2) 0.020(2) -0.004(2)
C6 0.060(3) 0.053(3) 0.039(2) -0.0077(19) 0.021(2) -0.006(2)
C73 0.046(2) 0.058(3) 0.041(2) 0.009(2) 0.0138(19) -0.004(2)
C124 0.058(3) 0.054(3) 0.036(2) 0.012(2) 0.0032(19) 0.014(2)
C34 0.050(3) 0.061(3) 0.042(2) -0.005(2) 0.020(2) -0.008(2)
C43 0.053(3) 0.071(3) 0.044(2) -0.008(2) 0.024(2) -0.009(2)
C171 0.054(3) 0.055(3) 0.045(2) -0.003(2) 0.014(2) 0.004(2)
C169 0.046(2) 0.055(3) 0.040(2) 0.0006(19) 0.0155(19) -0.008(2)
C105 0.050(3) 0.057(3) 0.045(2) -0.001(2) 0.0119(19) 0.018(2)
C172 0.053(3) 0.061(3) 0.037(2) -0.001(2) 0.0110(19) -0.010(2)
C139 0.046(2) 0.058(3) 0.042(2) 0.011(2) 0.0023(19) 0.011(2)
C144 0.053(3) 0.057(3) 0.039(2) 0.004(2) 0.0016(19) 0.013(2)
C107 0.053(3) 0.061(3) 0.070(3) 0.017(2) 0.033(2) 0.022(2)
C38 0.072(3) 0.048(3) 0.035(2) 0.0033(19) 0.023(2) 0.002(2)
C161 0.061(3) 0.051(3) 0.052(3) -0.001(2) 0.005(2) 0.014(2)
C145 0.048(3) 0.060(3) 0.049(3) 0.011(2) 0.005(2) 0.022(2)
C138 0.062(3) 0.069(3) 0.051(3) 0.015(2) 0.000(2) 0.023(3)
C7 0.067(3) 0.049(3) 0.056(3) -0.013(2) 0.031(2) -0.010(2)
C64 0.074(3) 0.054(3) 0.032(2) 0.0039(19) 0.015(2) -0.004(2)
C35 0.056(3) 0.085(4) 0.057(3) -0.015(3) 0.030(2) -0.026(3)
C65 0.080(4) 0.051(3) 0.041(2) 0.009(2) 0.021(2) -0.009(2)
C104 0.055(3) 0.059(3) 0.052(3) -0.010(2) 0.011(2) 0.018(2)
C83 0.064(3) 0.060(3) 0.036(2) 0.002(2) 0.022(2) 0.009(2)
C45 0.080(4) 0.044(3) 0.048(3) 0.004(2) 0.029(2) -0.012(2)
C170 0.057(3) 0.052(3) 0.045(2) -0.006(2) 0.019(2) 0.000(2)
C44 0.075(4) 0.063(3) 0.049(3) -0.006(2) 0.034(3) -0.019(3)
C159 0.061(3) 0.055(3) 0.059(3) -0.006(2) 0.009(2) 0.018(2)
C84 0.054(3) 0.068(3) 0.050(3) -0.004(2) 0.021(2) 0.009(2)
B7 0.033(2) 0.043(2) 0.027(2) 0.0069(18) 0.0075(16) 0.0081(19)
C24 0.055(3) 0.084(4) 0.065(3) 0.023(3) 0.035(3) 0.005(3)
C91 0.078(4) 0.054(3) 0.045(3) -0.012(2) -0.001(2) 0.027(3)
B1 0.029(2) 0.051(3) 0.0230(19) 0.0044(18) 0.0033(16) 0.0095(19)
B2 0.031(2) 0.044(2) 0.027(2) 0.0062(18) 0.0102(16) 0.0059(18)
C37 0.098(4) 0.055(3) 0.042(3) 0.004(2) 0.030(3) -0.003(3)
C93 0.066(3) 0.058(3) 0.045(3) 0.004(2) -0.010(2) 0.019(3)
B3 0.036(2) 0.039(2) 0.033(2) 0.0035(18) 0.0113(18) 0.0050(19)
C137 0.055(3) 0.079(4) 0.052(3) 0.010(3) -0.001(2) 0.026(3)
C160 0.075(4) 0.051(3) 0.060(3) -0.006(2) 0.008(3) 0.023(3)
C173 0.048(3) 0.068(3) 0.041(2) -0.001(2) 0.0051(19) 0.001(2)
B4 0.038(2) 0.044(3) 0.028(2) 0.0031(18) 0.0053(17) 0.008(2)
C86 0.077(4) 0.099(4) 0.036(2) 0.007(3) 0.025(2) 0.027(3)
C74 0.046(3) 0.082(4) 0.062(3) 0.014(3) 0.012(2) -0.008(3)
C149 0.073(4) 0.078(4) 0.060(3) 0.024(3) 0.013(3) 0.023(3)
C26 0.071(4) 0.100(5) 0.065(3) 0.053(3) 0.030(3) 0.024(3)
C76 0.067(3) 0.051(3) 0.060(3) 0.010(2) 0.023(2) -0.004(2)
C90 0.084(4) 0.067(3) 0.043(3) -0.015(2) -0.016(3) 0.034(3)
B5 0.042(3) 0.050(3) 0.038(2) 0.006(2) 0.017(2) 0.004(2)
C109 0.052(3) 0.056(3) 0.090(4) 0.018(3) 0.031(3) 0.013(2)
C75 0.071(4) 0.076(4) 0.067(3) 0.003(3) 0.038(3) -0.020(3)
C85 0.096(4) 0.064(3) 0.064(3) 0.013(3) 0.055(3) 0.014(3)
C36 0.092(4) 0.070(4) 0.061(3) 0.005(3) 0.037(3) -0.026(3)
C8 0.127(6) 0.059(3) 0.091(4) -0.031(3) 0.067(4) -0.034(4)
C48 0.054(3) 0.092(4) 0.090(4) -0.003(3) 0.035(3) -0.011(3)
C141 0.042(3) 0.110(5) 0.074(4) -0.001(3) 0.007(3) 0.021(3)
B8 0.037(2) 0.047(3) 0.038(2) 0.002(2) 0.0112(19) 0.006(2)
B6 0.035(2) 0.051(3) 0.032(2) 0.009(2) 0.0114(18) 0.010(2)
C148 0.055(3) 0.094(4) 0.068(3) 0.019(3) 0.018(3) 0.021(3)
C175 0.095(4) 0.061(3) 0.046(3) -0.006(2) 0.006(3) -0.005(3)
C25 0.139(6) 0.062(4) 0.094(5) -0.006(3) 0.081(5) -0.024(4)
C108 0.077(4) 0.072(4) 0.088(4) -0.020(3) 0.015(3) 0.038(3)
C140 0.088(4) 0.105(5) 0.074(4) 0.049(4) 0.013(3) 0.026(4)
C174 0.055(3) 0.144(6) 0.058(3) -0.012(4) 0.022(3) -0.027(4)
C162 0.071(4) 0.066(4) 0.097(5) -0.027(3) -0.012(3) 0.029(3)
C47 0.114(5) 0.056(3) 0.093(5) 0.029(3) 0.038(4) -0.003(3)
C10 0.073(4) 0.070(4) 0.117(6) -0.017(4) 0.034(4) -0.023(3)
C39 0.140(7) 0.074(4) 0.081(4) 0.026(3) 0.061(4) 0.018(4)
C9 0.118(6) 0.058(3) 0.081(4) -0.001(3) 0.032(4) -0.010(3)
C40 0.066(4) 0.140(7) 0.102(5) -0.011(5) 0.054(4) -0.028(4)
C163 0.098(5) 0.101(5) 0.111(6) -0.036(5) -0.044(5) 0.059(5)
C165 0.141(7) 0.084(5) 0.127(7) -0.023(5) -0.060(6) 0.062(5)
C164 0.070(5) 0.201(12) 0.201(12) -0.007(10) 0.035(6) 0.055(7)
C94 0.086(6) 0.090(6) 0.077(5) -0.004(5) -0.002(5) 0.027(5)
C97 0.080(6) 0.089(6) 0.092(6) 0.023(5) 0.012(5) 0.013(5)
C99 0.081(6) 0.092(6) 0.076(5) -0.006(5) 0.018(5) 0.031(5)
C96 0.096(6) 0.109(6) 0.093(6) 0.020(5) 0.018(5) 0.025(5)
C95 0.070(5) 0.097(6) 0.090(6) -0.002(5) 0.012(5) 0.017(5)
C98 0.078(5) 0.119(6) 0.080(5) 0.008(5) 0.043(4) 0.019(5)

loop_
_atom_type_symbol
_atom_type_description
_atom_type_scat_dispersion_real
_atom_type_scat_dispersion_imag
_atom_type_scat_source
C C 0.0181 0.0091 'International Tables Vol C Tables 4.2.6.8 and 6.1.1.4'
H H 0.0000 0.0000 'International Tables Vol C Tables 4.2.6.8 and 6.1.1.4'
B B 0.0090 0.0039 'International Tables Vol C Tables 4.2.6.8 and 6.1.1.4'
N N 0.0311 0.0180 'International Tables Vol C Tables 4.2.6.8 and 6.1.1.4'
O O 0.0492 0.0322 'International Tables Vol C Tables 4.2.6.8 and 6.1.1.4'

loop_
_geom_angle_atom_site_label_1
_geom_angle_atom_site_label_2
_geom_angle_atom_site_label_3
_geom_angle
_geom_angle_site_symmetry_1
_geom_angle_site_symmetry_3
_geom_angle_publ_flag
C53 O3 C82 121.0(3) . . ?
C51 O4 C68 122.8(3) . . ?
C13 O2 C18 123.5(3) . . ?
C11 O1 C3 121.3(3) . . ?
C155 O7 C157 123.5(3) . . ?
C87 O6 C111 123.1(3) . . ?
C101 O5 C113 122.2(3) . . ?
C151 O8 C167 122.2(3) . . ?
C61 N2 C56 120.1(3) . . ?
C29 N2 C56 119.6(3) . . ?
C29 N2 C61 120.3(3) . . ?
C27 N1 C15 123.9(3) . . ?
C27 N1 C33 116.5(3) . . ?
C15 N1 C33 118.3(3) . . ?
C31 N4 C41 117.4(3) . . ?
C49 N4 C31 124.1(3) . . ?
C49 N4 C41 118.3(3) . . ?
C116 N6 C122 120.4(3) . . ?
C129 N6 C116 120.2(3) . . ?
C129 N6 C122 119.3(3) . . ?
C131 N5 C134 116.0(3) . . ?
C115 N5 C131 124.1(3) . . ?
C115 N5 C134 119.0(3) . . ?
C153 N7 C142 118.9(3) . . ?
C133 N7 C153 125.1(3) . . ?
C133 N7 C142 116.0(3) . . ?
C15 C14 B2 117.3(3) . . ?
C13 C14 C15 114.1(4) . . ?
C13 C14 B2 128.6(4) . . ?
N4 C31 C30 119.7(3) . . ?
C32 C31 N4 118.7(4) . . ?
C32 C31 C30 121.6(3) . . ?
O3 C53 C52 121.0(4) . . ?
O3 C53 C54 115.7(4) . . ?
C54 C53 C52 123.3(4) . . ?
C49 C50 B3 117.1(4) . . ?
C51 C50 C49 114.1(3) . . ?
C51 C50 B3 128.8(4) . . ?
N1 C27 C28 119.3(3) . . ?
C32 C27 N1 118.7(4) . . ?
C32 C27 C28 122.0(4) . . ?
C61 C62 C63 115.0(4) . . ?
C61 C62 B2 118.6(3) . . ?
C63 C62 B2 125.7(4) . . ?
C116 C121 B7 118.1(4) . . ?
C120 C121 C116 116.8(3) . . ?
C120 C121 B7 124.7(4) . . ?
C27 C28 B2 121.3(4) . . ?
C29 C28 C27 115.6(3) . . ?
C29 C28 B2 123.1(4) . . ?
N4 C49 C50 121.0(3) . . ?
N4 C49 C54 116.9(4) . . ?
C54 C49 C50 122.1(4) . . ?
C11 C12 C13 114.7(3) . . ?
C11 C12 B1 121.9(4) . . ?
C13 C12 B1 123.2(4) . . ?
C56 C55 B3 117.8(3) . . ?
C60 C55 C56 116.1(4) . . ?
C60 C55 B3 125.2(4) . . ?
O3 C82 C81 112.5(4) . . ?
O3 C82 C77 123.8(3) . . ?
C77 C82 C81 123.7(4) . . ?
N1 C15 C14 121.5(4) . . ?
C16 C15 N1 116.0(3) . . ?
C16 C15 C14 122.4(3) . . ?
O7 C155 C150 118.1(4) . . ?
O7 C155 C154 115.8(3) . . ?
C154 C155 C150 126.1(4) . . ?
C55 C56 N2 121.2(3) . . ?
C57 C56 N2 117.5(3) . . ?
C57 C56 C55 121.1(4) . . ?
O4 C51 C50 115.4(3) . . ?
O4 C51 C52 118.7(4) . . ?
C52 C51 C50 125.9(4) . . ?
C31 C30 C29 116.1(3) . . ?
C31 C30 B3 120.9(3) . . ?
C29 C30 B3 123.0(4) . . ?
C111 C110 C115 113.9(3) . . ?
C111 C110 B7 128.2(3) . . ?
C115 C110 B7 117.8(3) . . ?
C53 C52 B4 121.1(4) . . ?
C51 C52 C53 115.6(4) . . ?
C51 C52 B4 123.2(4) . . ?
O1 C3 C4 123.4(4) . . ?
C2 C3 O1 112.8(4) . . ?
C2 C3 C4 123.8(4) . . ?
C62 C61 N2 120.7(4) . . ?
C66 C61 N2 118.3(4) . . ?
C66 C61 C62 120.9(4) . . ?
C18 C17 C22 114.6(4) . . ?
C18 C17 B1 117.0(3) . . ?
C22 C17 B1 128.3(4) . . ?
O2 C18 C17 123.7(4) . . ?
O2 C18 C19 113.2(4) . . ?
C19 C18 C17 123.1(4) . . ?
O1 C11 C12 120.2(3) . . ?
C16 C11 O1 115.9(4) . . ?
C16 C11 C12 123.8(4) . . ?
N2 C29 C28 117.7(3) . . ?
N2 C29 C30 117.6(3) . . ?
C30 C29 C28 124.7(4) . . ?
C68 C69 H69 119.8 . . ?
C70 C69 H69 119.8 . . ?
C70 C69 C68 120.3(4) . . ?
C131 C130 C129 115.8(4) . . ?
C131 C130 B7 121.0(4) . . ?
C129 C130 B7 123.1(3) . . ?
C22 C21 H21 119.5 . . ?
C22 C21 C20 121.1(4) . . ?
C20 C21 H21 119.5 . . ?
C15 C16 H16 120.7 . . ?
C11 C16 C15 118.6(4) . . ?
C11 C16 H16 120.7 . . ?
C31 C32 H32 120.0 . . ?
C27 C32 C31 120.0(4) . . ?
C27 C32 H32 120.0 . . ?
C55 C60 H60 118.9 . . ?
C59 C60 C55 122.3(4) . . ?
C59 C60 H60 118.9 . . ?
C82 C81 H81 119.9 . . ?
C80 C81 C82 120.2(4) . . ?
C80 C81 H81 119.9 . . ?
O6 C87 C88 112.5(3) . . ?
O6 C87 C92 124.8(3) . . ?
C92 C87 C88 122.7(4) . . ?
C82 C77 B4 117.7(4) . . ?
C78 C77 C82 115.0(4) . . ?
C78 C77 B4 127.1(4) . . ?
O2 C13 C14 116.5(4) . . ?
O2 C13 C12 117.6(3) . . ?
C14 C13 C12 125.9(4) . . ?
C34 C33 N1 120.1(4) . . ?
C34 C33 C38 120.3(4) . . ?
C38 C33 N1 119.6(4) . . ?
O4 C68 C69 113.2(3) . . ?
O4 C68 C67 123.8(4) . . ?
C69 C68 C67 123.0(4) . . ?
N5 C131 C130 118.9(4) . . ?
C132 C131 N5 118.7(3) . . ?
C132 C131 C130 122.4(4) . . ?
C17 C22 H22 118.6 . . ?
C21 C22 C17 122.8(4) . . ?
C21 C22 H22 118.6 . . ?
C42 C41 N4 118.3(4) . . ?
C46 C41 N4 120.6(4) . . ?
C46 C41 C42 121.1(4) . . ?
C155 C150 B5 123.8(4) . . ?
C151 C150 C155 115.1(4) . . ?
C151 C150 B5 121.1(4) . . ?
C18 C19 H19 119.8 . . ?
C20 C19 C18 120.5(4) . . ?
C20 C19 H19 119.8 . . ?
N7 C153 C154 120.6(4) . . ?
C152 C153 N7 116.5(3) . . ?
C152 C153 C154 122.9(4) . . ?
C121 C116 N6 121.3(3) . . ?
C117 C116 N6 118.2(4) . . ?
C117 C116 C121 120.4(4) . . ?
N6 C129 C130 117.5(3) . . ?
C128 C129 N6 118.4(4) . . ?
C128 C129 C130 124.1(3) . . ?
N7 C133 C128 118.7(4) . . ?
C132 C133 N7 119.2(3) . . ?
C132 C133 C128 122.1(4) . . ?
C87 C88 H88 119.7 . . ?
C89 C88 C87 120.5(4) . . ?
C89 C88 H88 119.7 . . ?
C127 C126 H126 118.7 . . ?
C125 C126 H126 118.7 . . ?
C125 C126 C127 122.6(4) . . ?
O5 C101 C100 124.0(4) . . ?
O5 C101 C102 112.9(4) . . ?
C102 C101 C100 123.1(4) . . ?
C53 C54 C49 118.8(4) . . ?
C53 C54 H54 120.6 . . ?
C49 C54 H54 120.6 . . ?
C69 C70 C71 117.5(4) . . ?
C69 C70 C73 123.1(4) . . ?
C71 C70 C73 119.4(4) . . ?
O6 C111 C110 115.6(3) . . ?
O6 C111 C112 118.1(3) . . ?
C110 C111 C112 126.3(3) . . ?
O8 C151 C150 121.1(4) . . ?
O8 C151 C152 116.0(4) . . ?
C152 C151 C150 122.9(4) . . ?
C68 C67 B4 116.9(4) . . ?
C72 C67 C68 115.1(4) . . ?
C72 C67 B4 127.9(4) . . ?
C3 C4 B1 118.1(4) . . ?
C5 C4 C3 114.2(4) . . ?
C5 C4 B1 127.6(4) . . ?
C135 C134 N5 120.6(4) . . ?
C135 C134 C139 120.1(4) . . ?
C139 C134 N5 119.3(4) . . ?
C81 C80 C79 117.3(4) . . ?
C81 C80 C83 122.6(4) . . ?
C79 C80 C83 120.1(4) . . ?
C155 C154 C153 113.6(4) . . ?
C155 C154 B6 128.6(4) . . ?
C153 C154 B6 117.8(4) . . ?
C153 C152 H152 120.5 . . ?
C151 C152 C153 119.1(4) . . ?
C151 C152 H152 120.5 . . ?
C111 C112 C113 114.9(4) . . ?
C111 C112 B8 123.9(3) . . ?
C113 C112 B8 121.2(4) . . ?
N5 C115 C110 121.0(4) . . ?
N5 C115 C114 117.0(3) . . ?
C114 C115 C110 122.1(4) . . ?
C77 C78 H78 118.8 . . ?
C79 C78 C77 122.4(4) . . ?
C79 C78 H78 118.8 . . ?
C62 C63 H63 118.0 . . ?
C64 C63 C62 124.1(4) . . ?
C64 C63 H63 118.0 . . ?
C80 C79 H79 119.3 . . ?
C78 C79 C80 121.4(4) . . ?
C78 C79 H79 119.3 . . ?
O5 C113 C112 120.5(4) . . ?
C114 C113 O5 116.1(3) . . ?
C114 C113 C112 123.3(4) . . ?
C167 C166 C171 113.8(4) . . ?
C167 C166 B5 117.9(4) . . ?
C171 C166 B5 128.3(4) . . ?
C21 C20 C23 120.1(4) . . ?
C19 C20 C21 117.7(4) . . ?
C19 C20 C23 122.1(4) . . ?
O8 C167 C166 123.5(4) . . ?
C168 C167 O8 112.7(4) . . ?
C168 C167 C166 123.9(4) . . ?
C129 C128 C133 115.6(4) . . ?
C129 C128 B6 123.5(3) . . ?
C133 C128 B6 120.9(4) . . ?
C67 C72 H72 118.8 . . ?
C71 C72 C67 122.5(4) . . ?
C71 C72 H72 118.8 . . ?
C115 C114 H114 120.4 . . ?
C113 C114 C115 119.2(3) . . ?
C113 C114 H114 120.4 . . ?
C116 C117 H117 119.8 . . ?
C118 C117 C116 120.5(4) . . ?
C118 C117 H117 119.8 . . ?
C121 C120 H120 118.6 . . ?
C119 C120 C121 122.7(4) . . ?
C119 C120 H120 118.6 . . ?
C143 C142 N7 120.8(4) . . ?
C147 C142 N7 117.5(4) . . ?
C147 C142 C143 121.7(4) . . ?
C60 C59 H59 119.8 . . ?
C60 C59 C58 120.4(4) . . ?
C58 C59 H59 119.8 . . ?
C126 C127 C122 116.2(4) . . ?
C126 C127 B6 124.6(4) . . ?
C122 C127 B6 118.7(4) . . ?
C142 C143 H143 119.9 . . ?
C142 C143 C144 120.1(5) . . ?
C144 C143 H143 119.9 . . ?
C56 C57 H57 119.8 . . ?
C58 C57 C56 120.4(4) . . ?
C58 C57 H57 119.8 . . ?
O7 C157 C156 123.5(4) . . ?
O7 C157 C158 113.0(4) . . ?
C158 C157 C156 123.5(4) . . ?
C157 C156 B5 117.8(4) . . ?
C161 C156 C157 114.4(4) . . ?
C161 C156 B5 127.7(4) . . ?
C120 C119 H119 120.4 . . ?
C120 C119 C118 119.3(4) . . ?
C118 C119 H119 120.4 . . ?
C70 C71 H71 119.3 . . ?
C72 C71 C70 121.5(4) . . ?
C72 C71 H71 119.3 . . ?
C41 C42 H42 120.1 . . ?
C41 C42 C43 119.7(5) . . ?
C43 C42 H42 120.1 . . ?
C101 C100 B8 117.3(4) . . ?
C105 C100 C101 114.2(4) . . ?
C105 C100 B8 128.5(4) . . ?
C127 C122 N6 120.9(3) . . ?
C123 C122 N6 117.7(4) . . ?
C123 C122 C127 121.3(4) . . ?
C117 C118 C119 120.2(4) . . ?
C117 C118 H118 119.9 . . ?
C119 C118 H118 119.9 . . ?
C134 C135 H135 119.2 . . ?
C134 C135 C136 121.7(5) . . ?
C136 C135 H135 119.2 . . ?
C101 C102 H102 119.5 . . ?
C103 C102 C101 121.1(4) . . ?
C103 C102 H102 119.5 . . ?
C122 C123 H123 119.8 . . ?
C124 C123 C122 120.3(4) . . ?
C124 C123 H123 119.8 . . ?
C2 C1 C6 117.3(4) . . ?
C2 C1 C7 119.3(4) . . ?
C6 C1 C7 123.5(4) . . ?
C142 C147 H147 120.0 . . ?
C142 C147 C146 120.0(5) . . ?
C146 C147 H147 120.0 . . ?
C126 C125 H125 120.1 . . ?
C124 C125 C126 119.7(4) . . ?
C124 C125 H125 120.1 . . ?
C88 C89 C93 120.5(4) . . ?
C88 C89 C90 117.7(4) . . ?
C90 C89 C93 121.8(4) . . ?
C41 C46 H46 119.9 . . ?
C41 C46 C45 120.2(5) . . ?
C45 C46 H46 119.9 . . ?
C167 C168 H168 119.6 . . ?
C167 C168 C169 120.7(4) . . ?
C169 C168 H168 119.6 . . ?
C135 C136 C141 121.5(5) . . ?
C137 C136 C135 116.7(5) . . ?
C137 C136 C141 121.8(5) . . ?
C20 C23 C24 111.2(4) . . ?
C20 C23 C26 109.1(4) . . ?
C20 C23 C25 111.2(4) . . ?
C26 C23 C24 107.3(4) . . ?
C25 C23 C24 109.2(5) . . ?
C25 C23 C26 108.8(5) . . ?
C87 C92 C91 115.5(4) . . ?
C87 C92 B8 116.9(4) . . ?
C91 C92 B8 127.5(4) . . ?
C131 C132 H132 120.1 . . ?
C133 C132 C131 119.9(3) . . ?
C133 C132 H132 120.1 . . ?
C157 C158 H158 119.9 . . ?
C159 C158 C157 120.1(4) . . ?
C159 C158 H158 119.9 . . ?
C147 C146 C148 119.7(5) . . ?
C145 C146 C147 117.5(5) . . ?
C145 C146 C148 122.9(4) . . ?
C4 C5 H5 118.4 . . ?
C6 C5 C4 123.1(4) . . ?
C6 C5 H5 118.4 . . ?
C102 C103 C106 119.5(4) . . ?
C102 C103 C104 117.6(4) . . ?
C104 C103 C106 122.9(4) . . ?
C103 C106 C109 108.6(4) . . ?
C107 C106 C103 108.8(4) . . ?
C107 C106 C109 109.0(4) . . ?
C108 C106 C103 112.1(4) . . ?
C108 C106 C107 108.7(4) . . ?
C108 C106 C109 109.6(5) . . ?
C3 C2 H2 119.7 . . ?
C1 C2 C3 120.5(4) . . ?
C1 C2 H2 119.7 . . ?
C61 C66 H66 119.2 . . ?
C61 C66 C65 121.7(4) . . ?
C65 C66 H66 119.2 . . ?
C59 C58 H58 120.2 . . ?
C57 C58 C59 119.7(4) . . ?
C57 C58 H58 120.2 . . ?
C1 C6 H6 119.5 . . ?
C5 C6 C1 121.0(4) . . ?
C5 C6 H6 119.5 . . ?
C70 C73 C76 109.3(4) . . ?
C70 C73 C75 112.6(4) . . ?
C74 C73 C70 110.0(4) . . ?
C74 C73 C76 108.5(4) . . ?
C74 C73 C75 109.5(4) . . ?
C75 C73 C76 106.7(4) . . ?
C123 C124 H124 120.1 . . ?
C125 C124 C123 119.7(4) . . ?
C125 C124 H124 120.1 . . ?
C33 C34 H34 120.5 . . ?
C33 C34 C35 119.0(5) . . ?
C35 C34 H34 120.5 . . ?
C42 C43 C48 120.6(5) . . ?
C44 C43 C42 117.9(5) . . ?
C44 C43 C48 121.5(5) . . ?
C166 C171 H171 118.4 . . ?
C170 C171 C166 123.3(5) . . ?
C170 C171 H171 118.4 . . ?
C168 C169 C172 120.0(4) . . ?
C168 C169 C170 116.8(4) . . ?
C170 C169 C172 123.2(4) . . ?
C100 C105 H105 118.3 . . ?
C100 C105 C104 123.4(4) . . ?
C104 C105 H105 118.3 . . ?
C173 C172 C169 110.7(4) . . ?
C175 C172 C169 112.3(4) . . ?
C175 C172 C173 108.0(4) . . ?
C175 C172 C174 108.7(5) . . ?
C174 C172 C169 109.0(4) . . ?
C174 C172 C173 107.9(5) . . ?
C134 C139 H139 120.2 . . ?
C134 C139 C138 119.5(5) . . ?
C138 C139 H139 120.2 . . ?
C143 C144 C145 117.6(5) . . ?
C143 C144 C149 122.7(5) . . ?
C145 C144 C149 119.7(4) . . ?
C106 C107 H10A 109.5 . . ?
C106 C107 H10B 109.5 . . ?
C106 C107 H10C 109.5 . . ?
H10A C107 H10B 109.5 . . ?
H10A C107 H10C 109.5 . . ?
H10B C107 H10C 109.5 . . ?
C33 C38 H38 119.1 . . ?
C37 C38 C33 121.8(5) . . ?
C37 C38 H38 119.1 . . ?
C156 C161 H161 118.5 . . ?
C160 C161 C156 123.0(5) . . ?
C160 C161 H161 118.5 . . ?
C146 C145 C144 123.2(4) . . ?
C146 C145 H145 118.4 . . ?
C144 C145 H145 118.4 . . ?
C139 C138 C140 119.4(6) . . ?
C137 C138 C139 118.6(5) . . ?
C137 C138 C140 122.0(5) . . ?
C8 C7 C1 110.7(4) . . ?
C10 C7 C1 109.5(4) . . ?
C10 C7 C8 107.9(5) . . ?
C10 C7 C9 109.2(6) . . ?
C9 C7 C1 109.7(4) . . ?
C9 C7 C8 109.8(5) . . ?
C63 C64 H64 120.3 . . ?
C63 C64 C65 119.4(4) . . ?
C65 C64 H64 120.3 . . ?
C34 C35 C40 119.8(6) . . ?
C36 C35 C34 118.7(5) . . ?
C36 C35 C40 121.5(6) . . ?
C66 C65 H65 120.6 . . ?
C64 C65 C66 118.9(4) . . ?
C64 C65 H65 120.6 . . ?
C103 C104 H104 119.7 . . ?
C105 C104 C103 120.7(4) . . ?
C105 C104 H104 119.7 . . ?
C80 C83 C84 108.0(4) . . ?
C80 C83 C86 109.7(4) . . ?
C86 C83 C84 109.7(4) . . ?
C85 C83 C80 112.9(4) . . ?
C85 C83 C84 107.6(4) . . ?
C85 C83 C86 108.8(4) . . ?
C46 C45 C47 120.2(5) . . ?
C44 C45 C46 118.4(5) . . ?
C44 C45 C47 121.5(5) . . ?
C171 C170 C169 121.5(4) . . ?
C171 C170 H170 119.2 . . ?
C169 C170 H170 119.2 . . ?
C43 C44 H44 118.6 . . ?
C45 C44 C43 122.7(5) . . ?
C45 C44 H44 118.6 . . ?
C158 C159 C160 117.2(4) . . ?
C158 C159 C162 122.3(5) . . ?
C160 C159 C162 120.4(4) . . ?
C83 C84 H84A 109.5 . . ?
C83 C84 H84B 109.5 . . ?
C83 C84 H84C 109.5 . . ?
H84A C84 H84B 109.5 . . ?
H84A C84 H84C 109.5 . . ?
H84B C84 H84C 109.5 . . ?
C110 B7 C121 132.2(4) . . ?
C130 B7 C121 112.5(3) . . ?
C130 B7 C110 115.2(3) . . ?
C23 C24 H24A 109.5 . . ?
C23 C24 H24B 109.5 . . ?
C23 C24 H24C 109.5 . . ?
H24A C24 H24B 109.5 . . ?
H24A C24 H24C 109.5 . . ?
H24B C24 H24C 109.5 . . ?
C92 C91 H91 118.6 . . ?
C90 C91 C92 122.8(4) . . ?
C90 C91 H91 118.6 . . ?
C12 B1 C17 113.8(4) . . ?
C12 B1 C4 113.8(4) . . ?
C17 B1 C4 132.3(4) . . ?
C62 B2 C14 131.8(3) . . ?
C28 B2 C14 115.4(4) . . ?
C28 B2 C62 112.6(4) . . ?
C38 C37 C36 117.3(5) . . ?
C38 C37 C39 122.0(6) . . ?
C36 C37 C39 120.7(5) . . ?
C89 C93 C95 107.0(7) . . ?
C94 C93 C89 115.4(7) . . ?
C94 C93 C97 117.7(10) . . ?
C94 C93 C98 103.0(11) . . ?
C97 C93 C89 109.1(7) . . ?
C99 C93 C89 115.0(7) . . ?
C99 C93 C96 112.5(11) . . ?
C99 C93 C95 115.8(12) . . ?
C96 C93 C89 111.7(8) . . ?
C96 C93 C95 92.8(12) . . ?
C98 C93 C89 109.3(7) . . ?
C98 C93 C97 101.0(10) . . ?
C55 B3 C50 130.7(4) . . ?
C30 B3 C50 115.5(4) . . ?
C30 B3 C55 113.2(3) . . ?
C136 C137 H137 118.3 . . ?
C138 C137 C136 123.3(4) . . ?
C138 C137 H137 118.3 . . ?
C161 C160 C159 121.7(5) . . ?
C161 C160 H160 119.1 . . ?
C159 C160 H160 119.1 . . ?
C172 C173 H17A 109.5 . . ?
C172 C173 H17B 109.5 . . ?
C172 C173 H17C 109.5 . . ?
H17A C173 H17B 109.5 . . ?
H17A C173 H17C 109.5 . . ?
H17B C173 H17C 109.5 . . ?
C52 B4 C77 114.1(4) . . ?
C52 B4 C67 114.0(4) . . ?
C67 B4 C77 131.8(4) . . ?
C83 C86 H86A 109.5 . . ?
C83 C86 H86B 109.5 . . ?
C83 C86 H86C 109.5 . . ?
H86A C86 H86B 109.5 . . ?
H86A C86 H86C 109.5 . . ?
H86B C86 H86C 109.5 . . ?
C73 C74 H74A 109.5 . . ?
C73 C74 H74B 109.5 . . ?
C73 C74 H74C 109.5 . . ?
H74A C74 H74B 109.5 . . ?
H74A C74 H74C 109.5 . . ?
H74B C74 H74C 109.5 . . ?
C144 C149 H14A 109.5 . . ?
C144 C149 H14B 109.5 . . ?
C144 C149 H14C 109.5 . . ?
H14A C149 H14B 109.5 . . ?
H14A C149 H14C 109.5 . . ?
H14B C149 H14C 109.5 . . ?
C23 C26 H26A 109.5 . . ?
C23 C26 H26B 109.5 . . ?
C23 C26 H26C 109.5 . . ?
H26A C26 H26B 109.5 . . ?
H26A C26 H26C 109.5 . . ?
H26B C26 H26C 109.5 . . ?
C73 C76 H76A 109.5 . . ?
C73 C76 H76B 109.5 . . ?
C73 C76 H76C 109.5 . . ?
H76A C76 H76B 109.5 . . ?
H76A C76 H76C 109.5 . . ?
H76B C76 H76C 109.5 . . ?
C89 C90 H90 119.8 . . ?
C91 C90 C89 120.5(4) . . ?
C91 C90 H90 119.8 . . ?
C150 B5 C166 114.3(4) . . ?
C150 B5 C156 113.1(4) . . ?
C166 B5 C156 132.6(4) . . ?
C106 C109 H10D 109.5 . . ?
C106 C109 H10E 109.5 . . ?
C106 C109 H10F 109.5 . . ?
H10D C109 H10E 109.5 . . ?
H10D C109 H10F 109.5 . . ?
H10E C109 H10F 109.5 . . ?
C73 C75 H75A 109.5 . . ?
C73 C75 H75B 109.5 . . ?
C73 C75 H75C 109.5 . . ?
H75A C75 H75B 109.5 . . ?
H75A C75 H75C 109.5 . . ?
H75B C75 H75C 109.5 . . ?
C83 C85 H85A 109.5 . . ?
C83 C85 H85B 109.5 . . ?
C83 C85 H85C 109.5 . . ?
H85A C85 H85B 109.5 . . ?
H85A C85 H85C 109.5 . . ?
H85B C85 H85C 109.5 . . ?
C35 C36 H36 118.5 . . ?
C37 C36 C35 122.9(5) . . ?
C37 C36 H36 118.5 . . ?
C7 C8 H8A 109.5 . . ?
C7 C8 H8B 109.5 . . ?
C7 C8 H8C 109.5 . . ?
H8A C8 H8B 109.5 . . ?
H8A C8 H8C 109.5 . . ?
H8B C8 H8C 109.5 . . ?
C43 C48 H48A 109.5 . . ?
C43 C48 H48B 109.5 . . ?
C43 C48 H48C 109.5 . . ?
H48A C48 H48B 109.5 . . ?
H48A C48 H48C 109.5 . . ?
H48B C48 H48C 109.5 . . ?
C136 C141 H14D 109.5 . . ?
C136 C141 H14E 109.5 . . ?
C136 C141 H14F 109.5 . . ?
H14D C141 H14E 109.5 . . ?
H14D C141 H14F 109.5 . . ?
H14E C141 H14F 109.5 . . ?
C112 B8 C100 114.6(4) . . ?
C112 B8 C92 113.1(4) . . ?
C100 B8 C92 132.3(4) . . ?
C154 B6 C127 131.3(4) . . ?
C128 B6 C154 115.8(3) . . ?
C128 B6 C127 112.3(4) . . ?
C146 C148 H14G 109.5 . . ?
C146 C148 H14H 109.5 . . ?
C146 C148 H14I 109.5 . . ?
H14G C148 H14H 109.5 . . ?
H14G C148 H14I 109.5 . . ?
H14H C148 H14I 109.5 . . ?
C172 C175 H17D 109.5 . . ?
C172 C175 H17E 109.5 . . ?
C172 C175 H17F 109.5 . . ?
H17D C175 H17E 109.5 . . ?
H17D C175 H17F 109.5 . . ?
H17E C175 H17F 109.5 . . ?
C23 C25 H25A 109.5 . . ?
C23 C25 H25B 109.5 . . ?
C23 C25 H25C 109.5 . . ?
H25A C25 H25B 109.5 . . ?
H25A C25 H25C 109.5 . . ?
H25B C25 H25C 109.5 . . ?
C106 C108 H10G 109.5 . . ?
C106 C108 H10H 109.5 . . ?
C106 C108 H10I 109.5 . . ?
H10G C108 H10H 109.5 . . ?
H10G C108 H10I 109.5 . . ?
H10H C108 H10I 109.5 . . ?
C138 C140 H14J 109.5 . . ?
C138 C140 H14K 109.5 . . ?
C138 C140 H14L 109.5 . . ?
H14J C140 H14K 109.5 . . ?
H14J C140 H14L 109.5 . . ?
H14K C140 H14L 109.5 . . ?
C172 C174 H17G 109.5 . . ?
C172 C174 H17H 109.5 . . ?
C172 C174 H17I 109.5 . . ?
H17G C174 H17H 109.5 . . ?
H17G C174 H17I 109.5 . . ?
H17H C174 H17I 109.5 . . ?
C163 C162 C159 112.2(5) . . ?
C165 C162 C159 110.1(6) . . ?
C165 C162 C163 106.5(7) . . ?
C164 C162 C159 109.0(7) . . ?
C164 C162 C163 112.7(8) . . ?
C164 C162 C165 106.3(8) . . ?
C45 C47 H47A 109.5 . . ?
C45 C47 H47B 109.5 . . ?
C45 C47 H47C 109.5 . . ?
H47A C47 H47B 109.5 . . ?
H47A C47 H47C 109.5 . . ?
H47B C47 H47C 109.5 . . ?
C7 C10 H10J 109.5 . . ?
C7 C10 H10K 109.5 . . ?
C7 C10 H10L 109.5 . . ?
H10J C10 H10K 109.5 . . ?
H10J C10 H10L 109.5 . . ?
H10K C10 H10L 109.5 . . ?
C37 C39 H39A 109.5 . . ?
C37 C39 H39B 109.5 . . ?
C37 C39 H39C 109.5 . . ?
H39A C39 H39B 109.5 . . ?
H39A C39 H39C 109.5 . . ?
H39B C39 H39C 109.5 . . ?
C7 C9 H9A 109.5 . . ?
C7 C9 H9B 109.5 . . ?
C7 C9 H9C 109.5 . . ?
H9A C9 H9B 109.5 . . ?
H9A C9 H9C 109.5 . . ?
H9B C9 H9C 109.5 . . ?
C35 C40 H40A 109.5 . . ?
C35 C40 H40B 109.5 . . ?
C35 C40 H40C 109.5 . . ?
H40A C40 H40B 109.5 . . ?
H40A C40 H40C 109.5 . . ?
H40B C40 H40C 109.5 . . ?
C162 C163 H16A 109.5 . . ?
C162 C163 H16B 109.5 . . ?
C162 C163 H16C 109.5 . . ?
H16A C163 H16B 109.5 . . ?
H16A C163 H16C 109.5 . . ?
H16B C163 H16C 109.5 . . ?
C162 C165 H16D 109.5 . . ?
C162 C165 H16E 109.5 . . ?
C162 C165 H16F 109.5 . . ?
H16D C165 H16E 109.5 . . ?
H16D C165 H16F 109.5 . . ?
H16E C165 H16F 109.5 . . ?
C162 C164 H16G 109.5 . . ?
C162 C164 H16H 109.5 . . ?
C162 C164 H16I 109.5 . . ?
H16G C164 H16H 109.5 . . ?
H16G C164 H16I 109.5 . . ?
H16H C164 H16I 109.5 . . ?
C93 C94 H94A 109.5 . . ?
C93 C94 H94B 109.5 . . ?
C93 C94 H94C 109.5 . . ?
H94A C94 H94B 109.5 . . ?
H94A C94 H94C 109.5 . . ?
H94B C94 H94C 109.5 . . ?
C93 C97 H97A 109.5 . . ?
C93 C97 H97B 109.5 . . ?
C93 C97 H97C 109.5 . . ?
H97A C97 H97B 109.5 . . ?
H97A C97 H97C 109.5 . . ?
H97B C97 H97C 109.5 . . ?
C93 C99 H99A 109.5 . . ?
C93 C99 H99B 109.5 . . ?
C93 C99 H99C 109.5 . . ?
H99A C99 H99B 109.5 . . ?
H99A C99 H99C 109.5 . . ?
H99B C99 H99C 109.5 . . ?
C93 C96 H96A 109.5 . . ?
C93 C96 H96B 109.5 . . ?
C93 C96 H96C 109.5 . . ?
H96A C96 H96B 109.5 . . ?
H96A C96 H96C 109.5 . . ?
H96B C96 H96C 109.5 . . ?
C93 C95 H95A 109.5 . . ?
C93 C95 H95B 109.5 . . ?
C93 C95 H95C 109.5 . . ?
H95A C95 H95B 109.5 . . ?
H95A C95 H95C 109.5 . . ?
H95B C95 H95C 109.5 . . ?
C93 C98 H98A 109.5 . . ?
C93 C98 H98B 109.5 . . ?
C93 C98 H98C 109.5 . . ?
H98A C98 H98B 109.5 . . ?
H98A C98 H98C 109.5 . . ?
H98B C98 H98C 109.5 . . ?

loop_
_geom_bond_atom_site_label_1
_geom_bond_atom_site_label_2
_geom_bond_distance
_geom_bond_site_symmetry_2
_geom_bond_publ_flag
O3 C53 1.371(5) . ?
O3 C82 1.389(5) . ?
O4 C51 1.361(5) . ?
O4 C68 1.385(5) . ?
O2 C18 1.385(5) . ?
O2 C13 1.364(5) . ?
O1 C3 1.390(5) . ?
O1 C11 1.383(5) . ?
O7 C155 1.378(5) . ?
O7 C157 1.380(5) . ?
O6 C87 1.369(5) . ?
O6 C111 1.371(4) . ?
O5 C101 1.371(5) . ?
O5 C113 1.372(5) . ?
O8 C151 1.359(5) . ?
O8 C167 1.383(5) . ?
N2 C56 1.428(5) . ?
N2 C61 1.427(5) . ?
N2 C29 1.404(5) . ?
N1 C27 1.395(5) . ?
N1 C15 1.406(5) . ?
N1 C33 1.440(6) . ?
N4 C31 1.395(5) . ?
N4 C49 1.391(5) . ?
N4 C41 1.447(6) . ?
N6 C116 1.421(5) . ?
N6 C129 1.415(5) . ?
N6 C122 1.437(6) . ?
N5 C131 1.402(5) . ?
N5 C134 1.447(5) . ?
N5 C115 1.383(5) . ?
N7 C153 1.401(6) . ?
N7 C133 1.394(5) . ?
N7 C142 1.465(5) . ?
C14 C15 1.426(6) . ?
C14 C13 1.408(5) . ?
C14 B2 1.561(6) . ?
C31 C30 1.411(6) . ?
C31 C32 1.393(6) . ?
C53 C52 1.408(6) . ?
C53 C54 1.371(6) . ?
C50 C49 1.440(6) . ?
C50 C51 1.408(6) . ?
C50 B3 1.554(6) . ?
C27 C28 1.415(6) . ?
C27 C32 1.391(5) . ?
C62 C61 1.414(6) . ?
C62 C63 1.415(6) . ?
C62 B2 1.556(6) . ?
C121 C116 1.413(6) . ?
C121 C120 1.407(6) . ?
C121 B7 1.560(5) . ?
C28 C29 1.412(6) . ?
C28 B2 1.509(6) . ?
C49 C54 1.410(5) . ?
C12 C11 1.400(6) . ?
C12 C13 1.409(6) . ?
C12 B1 1.514(6) . ?
C55 C56 1.413(6) . ?
C55 C60 1.409(6) . ?
C55 B3 1.546(6) . ?
C82 C81 1.401(6) . ?
C82 C77 1.395(6) . ?
C15 C16 1.400(6) . ?
C155 C150 1.408(6) . ?
C155 C154 1.396(6) . ?
C56 C57 1.405(6) . ?
C51 C52 1.400(5) . ?
C30 C29 1.412(5) . ?
C30 B3 1.503(6) . ?
C110 C111 1.398(6) . ?
C110 C115 1.433(5) . ?
C110 B7 1.541(6) . ?
C52 B4 1.509(6) . ?
C3 C4 1.402(6) . ?
C3 C2 1.388(6) . ?
C61 C66 1.381(6) . ?
C17 C18 1.397(6) . ?
C17 C22 1.410(5) . ?
C17 B1 1.535(6) . ?
C18 C19 1.395(6) . ?
C11 C16 1.369(6) . ?
C69 H69 0.9500 . ?
C69 C68 1.394(6) . ?
C69 C70 1.388(6) . ?
C130 C131 1.413(5) . ?
C130 C129 1.416(6) . ?
C130 B7 1.508(6) . ?
C21 H21 0.9500 . ?
C21 C22 1.366(6) . ?
C21 C20 1.404(7) . ?
C16 H16 0.9500 . ?
C32 H32 0.9500 . ?
C60 H60 0.9500 . ?
C60 C59 1.373(6) . ?
C81 H81 0.9500 . ?
C81 C80 1.374(6) . ?
C87 C88 1.409(5) . ?
C87 C92 1.389(6) . ?
C77 C78 1.395(6) . ?
C77 B4 1.550(6) . ?
C33 C34 1.377(7) . ?
C33 C38 1.390(7) . ?
C68 C67 1.411(6) . ?
C131 C132 1.379(6) . ?
C22 H22 0.9500 . ?
C41 C42 1.386(6) . ?
C41 C46 1.360(7) . ?
C150 C151 1.406(6) . ?
C150 B5 1.518(7) . ?
C19 H19 0.9500 . ?
C19 C20 1.374(6) . ?
C153 C154 1.428(5) . ?
C153 C152 1.387(6) . ?
C116 C117 1.407(6) . ?
C129 C128 1.404(6) . ?
C133 C128 1.432(5) . ?
C133 C132 1.374(6) . ?
C88 H88 0.9500 . ?
C88 C89 1.369(6) . ?
C126 H126 0.9500 . ?
C126 C127 1.404(6) . ?
C126 C125 1.386(6) . ?
C101 C100 1.410(6) . ?
C101 C102 1.395(6) . ?
C54 H54 0.9500 . ?
C70 C71 1.411(6) . ?
C70 C73 1.522(6) . ?
C111 C112 1.400(6) . ?
C151 C152 1.367(6) . ?
C67 C72 1.406(6) . ?
C67 B4 1.528(7) . ?
C4 C5 1.402(6) . ?
C4 B1 1.543(7) . ?
C134 C135 1.373(7) . ?
C134 C139 1.384(7) . ?
C80 C79 1.415(7) . ?
C80 C83 1.527(6) . ?
C154 B6 1.554(6) . ?
C152 H152 0.9500 . ?
C112 C113 1.411(5) . ?
C112 B8 1.510(6) . ?
C115 C114 1.402(6) . ?
C78 H78 0.9500 . ?
C78 C79 1.381(6) . ?
C63 H63 0.9500 . ?
C63 C64 1.361(7) . ?
C79 H79 0.9500 . ?
C113 C114 1.357(6) . ?
C166 C167 1.406(6) . ?
C166 C171 1.408(7) . ?
C166 B5 1.538(7) . ?
C20 C23 1.518(6) . ?
C167 C168 1.383(6) . ?
C128 B6 1.505(7) . ?
C72 H72 0.9500 . ?
C72 C71 1.374(6) . ?
C114 H114 0.9500 . ?
C117 H117 0.9500 . ?
C117 C118 1.380(7) . ?
C120 H120 0.9500 . ?
C120 C119 1.381(6) . ?
C142 C143 1.374(7) . ?
C142 C147 1.375(7) . ?
C59 H59 0.9500 . ?
C59 C58 1.387(7) . ?
C127 C122 1.411(6) . ?
C127 B6 1.564(6) . ?
C143 H143 0.9500 . ?
C143 C144 1.391(6) . ?
C57 H57 0.9500 . ?
C57 C58 1.369(7) . ?
C157 C156 1.410(6) . ?
C157 C158 1.397(6) . ?
C156 C161 1.403(7) . ?
C156 B5 1.545(6) . ?
C119 H119 0.9500 . ?
C119 C118 1.389(7) . ?
C71 H71 0.9500 . ?
C42 H42 0.9500 . ?
C42 C43 1.399(7) . ?
C100 C105 1.386(7) . ?
C100 B8 1.540(6) . ?
C122 C123 1.395(6) . ?
C118 H118 0.9500 . ?
C135 H135 0.9500 . ?
C135 C136 1.396(6) . ?
C102 H102 0.9500 . ?
C102 C103 1.365(7) . ?
C123 H123 0.9500 . ?
C123 C124 1.386(7) . ?
C1 C2 1.386(7) . ?
C1 C6 1.404(7) . ?
C1 C7 1.546(7) . ?
C147 H147 0.9500 . ?
C147 C146 1.407(6) . ?
C125 H125 0.9500 . ?
C125 C124 1.383(7) . ?
C89 C93 1.537(6) . ?
C89 C90 1.417(7) . ?
C46 H46 0.9500 . ?
C46 C45 1.396(7) . ?
C168 H168 0.9500 . ?
C168 C169 1.394(7) . ?
C136 C137 1.388(9) . ?
C136 C141 1.488(8) . ?
C23 C24 1.540(7) . ?
C23 C26 1.535(7) . ?
C23 C25 1.524(8) . ?
C92 C91 1.394(6) . ?
C92 B8 1.555(6) . ?
C132 H132 0.9500 . ?
C158 H158 0.9500 . ?
C158 C159 1.392(7) . ?
C146 C145 1.378(8) . ?
C146 C148 1.490(8) . ?
C5 H5 0.9500 . ?
C5 C6 1.382(7) . ?
C103 C106 1.536(6) . ?
C103 C104 1.400(7) . ?
C106 C107 1.536(7) . ?
C106 C109 1.540(8) . ?
C106 C108 1.519(8) . ?
C2 H2 0.9500 . ?
C66 H66 0.9500 . ?
C66 C65 1.385(7) . ?
C58 H58 0.9500 . ?
C6 H6 0.9500 . ?
C73 C74 1.516(7) . ?
C73 C76 1.554(7) . ?
C73 C75 1.526(8) . ?
C124 H124 0.9500 . ?
C34 H34 0.9500 . ?
C34 C35 1.406(8) . ?
C43 C44 1.381(8) . ?
C43 C48 1.514(8) . ?
C171 H171 0.9500 . ?
C171 C170 1.374(7) . ?
C169 C172 1.531(6) . ?
C169 C170 1.400(7) . ?
C105 H105 0.9500 . ?
C105 C104 1.391(7) . ?
C172 C173 1.530(7) . ?
C172 C175 1.515(8) . ?
C172 C174 1.523(8) . ?
C139 H139 0.9500 . ?
C139 C138 1.407(6) . ?
C144 C145 1.400(8) . ?
C144 C149 1.480(8) . ?
C107 H10A 0.9800 . ?
C107 H10B 0.9800 . ?
C107 H10C 0.9800 . ?
C38 H38 0.9500 . ?
C38 C37 1.375(7) . ?
C161 H161 0.9500 . ?
C161 C160 1.372(7) . ?
C145 H145 0.9500 . ?
C138 C137 1.362(9) . ?
C138 C140 1.506(9) . ?
C7 C8 1.526(8) . ?
C7 C10 1.510(9) . ?
C7 C9 1.522(9) . ?
C64 H64 0.9500 . ?
C64 C65 1.384(7) . ?
C35 C36 1.384(9) . ?
C35 C40 1.514(9) . ?
C65 H65 0.9500 . ?
C104 H104 0.9500 . ?
C83 C84 1.555(7) . ?
C83 C86 1.537(7) . ?
C83 C85 1.512(8) . ?
C45 C44 1.373(8) . ?
C45 C47 1.513(8) . ?
C170 H170 0.9500 . ?
C44 H44 0.9500 . ?
C159 C160 1.402(8) . ?
C159 C162 1.539(7) . ?
C84 H84A 0.9800 . ?
C84 H84B 0.9800 . ?
C84 H84C 0.9800 . ?
C24 H24A 0.9800 . ?
C24 H24B 0.9800 . ?
C24 H24C 0.9800 . ?
C91 H91 0.9500 . ?
C91 C90 1.379(7) . ?
C37 C36 1.376(9) . ?
C37 C39 1.516(9) . ?
C93 C94 1.425(15) . ?
C93 C97 1.472(15) . ?
C93 C99 1.371(16) . ?
C93 C96 1.47(2) . ?
C93 C95 1.550(19) . ?
C93 C98 1.453(14) . ?
C137 H137 0.9500 . ?
C160 H160 0.9500 . ?
C173 H17A 0.9800 . ?
C173 H17B 0.9800 . ?
C173 H17C 0.9800 . ?
C86 H86A 0.9800 . ?
C86 H86B 0.9800 . ?
C86 H86C 0.9800 . ?
C74 H74A 0.9800 . ?
C74 H74B 0.9800 . ?
C74 H74C 0.9800 . ?
C149 H14A 0.9800 . ?
C149 H14B 0.9800 . ?
C149 H14C 0.9800 . ?
C26 H26A 0.9800 . ?
C26 H26B 0.9800 . ?
C26 H26C 0.9800 . ?
C76 H76A 0.9800 . ?
C76 H76B 0.9800 . ?
C76 H76C 0.9800 . ?
C90 H90 0.9500 . ?
C109 H10D 0.9800 . ?
C109 H10E 0.9800 . ?
C109 H10F 0.9800 . ?
C75 H75A 0.9800 . ?
C75 H75B 0.9800 . ?
C75 H75C 0.9800 . ?
C85 H85A 0.9800 . ?
C85 H85B 0.9800 . ?
C85 H85C 0.9800 . ?
C36 H36 0.9500 . ?
C8 H8A 0.9800 . ?
C8 H8B 0.9800 . ?
C8 H8C 0.9800 . ?
C48 H48A 0.9800 . ?
C48 H48B 0.9800 . ?
C48 H48C 0.9800 . ?
C141 H14D 0.9800 . ?
C141 H14E 0.9800 . ?
C141 H14F 0.9800 . ?
C148 H14G 0.9800 . ?
C148 H14H 0.9800 . ?
C148 H14I 0.9800 . ?
C175 H17D 0.9800 . ?
C175 H17E 0.9800 . ?
C175 H17F 0.9800 . ?
C25 H25A 0.9800 . ?
C25 H25B 0.9800 . ?
C25 H25C 0.9800 . ?
C108 H10G 0.9800 . ?
C108 H10H 0.9800 . ?
C108 H10I 0.9800 . ?
C140 H14J 0.9800 . ?
C140 H14K 0.9800 . ?
C140 H14L 0.9800 . ?
C174 H17G 0.9800 . ?
C174 H17H 0.9800 . ?
C174 H17I 0.9800 . ?
C162 C163 1.538(10) . ?
C162 C165 1.513(12) . ?
C162 C164 1.501(16) . ?
C47 H47A 0.9800 . ?
C47 H47B 0.9800 . ?
C47 H47C 0.9800 . ?
C10 H10J 0.9800 . ?
C10 H10K 0.9800 . ?
C10 H10L 0.9800 . ?
C39 H39A 0.9800 . ?
C39 H39B 0.9800 . ?
C39 H39C 0.9800 . ?
C9 H9A 0.9800 . ?
C9 H9B 0.9800 . ?
C9 H9C 0.9800 . ?
C40 H40A 0.9800 . ?
C40 H40B 0.9800 . ?
C40 H40C 0.9800 . ?
C163 H16A 0.9800 . ?
C163 H16B 0.9800 . ?
C163 H16C 0.9800 . ?
C165 H16D 0.9800 . ?
C165 H16E 0.9800 . ?
C165 H16F 0.9800 . ?
C164 H16G 0.9800 . ?
C164 H16H 0.9800 . ?
C164 H16I 0.9800 . ?
C94 H94A 0.9800 . ?
C94 H94B 0.9800 . ?
C94 H94C 0.9800 . ?
C97 H97A 0.9800 . ?
C97 H97B 0.9800 . ?
C97 H97C 0.9800 . ?
C99 H99A 0.9800 . ?
C99 H99B 0.9800 . ?
C99 H99C 0.9800 . ?
C96 H96A 0.9800 . ?
C96 H96B 0.9800 . ?
C96 H96C 0.9800 . ?
C95 H95A 0.9800 . ?
C95 H95B 0.9800 . ?
C95 H95C 0.9800 . ?
C98 H98A 0.9800 . ?
C98 H98B 0.9800 . ?
C98 H98C 0.9800 . ?

loop_
_geom_torsion_atom_site_label_1
_geom_torsion_atom_site_label_2
_geom_torsion_atom_site_label_3
_geom_torsion_atom_site_label_4
_geom_torsion
_geom_torsion_site_symmetry_1
_geom_torsion_site_symmetry_2
_geom_torsion_site_symmetry_3
_geom_torsion_site_symmetry_4
_geom_torsion_publ_flag
O3 C53 C52 C51 -178.0(3) . . . . ?
O3 C53 C52 B4 4.6(5) . . . . ?
O3 C53 C54 C49 -179.9(3) . . . . ?
O3 C82 C81 C80 176.0(4) . . . . ?
O3 C82 C77 C78 -176.9(4) . . . . ?
O3 C82 C77 B4 -1.1(5) . . . . ?
O4 C51 C52 C53 -178.2(3) . . . . ?
O4 C51 C52 B4 -1.0(5) . . . . ?
O4 C68 C67 C72 179.7(3) . . . . ?
O4 C68 C67 B4 -1.5(5) . . . . ?
O2 C18 C19 C20 -179.6(3) . . . . ?
O1 C3 C4 C5 -176.7(4) . . . . ?
O1 C3 C4 B1 0.8(5) . . . . ?
O1 C3 C2 C1 176.6(4) . . . . ?
O1 C11 C16 C15 -177.7(3) . . . . ?
O7 C155 C150 C151 175.6(4) . . . . ?
O7 C155 C150 B5 -2.2(6) . . . . ?
O7 C155 C154 C153 -171.2(4) . . . . ?
O7 C155 C154 B6 7.9(6) . . . . ?
O7 C157 C156 C161 -178.9(4) . . . . ?
O7 C157 C156 B5 -2.3(7) . . . . ?
O7 C157 C158 C159 177.8(5) . . . . ?
O6 C87 C88 C89 -179.8(4) . . . . ?
O6 C87 C92 C91 -177.7(5) . . . . ?
O6 C87 C92 B8 3.9(7) . . . . ?
O6 C111 C112 C113 178.2(4) . . . . ?
O6 C111 C112 B8 -0.4(6) . . . . ?
O5 C101 C100 C105 -179.6(4) . . . . ?
O5 C101 C100 B8 -0.4(6) . . . . ?
O5 C101 C102 C103 179.2(4) . . . . ?
O5 C113 C114 C115 -180.0(4) . . . . ?
O8 C151 C152 C153 -179.7(4) . . . . ?
O8 C167 C168 C169 -179.9(4) . . . . ?
N2 C56 C57 C58 178.3(4) . . . . ?
N2 C61 C66 C65 177.1(5) . . . . ?
N1 C27 C28 C29 177.3(3) . . . . ?
N1 C27 C28 B2 -2.4(5) . . . . ?
N1 C27 C32 C31 -179.7(3) . . . . ?
N1 C15 C16 C11 173.4(3) . . . . ?
N1 C33 C34 C35 176.0(4) . . . . ?
N1 C33 C38 C37 -177.9(4) . . . . ?
N4 C31 C30 C29 179.7(3) . . . . ?
N4 C31 C30 B3 -3.6(5) . . . . ?
N4 C31 C32 C27 179.9(3) . . . . ?
N4 C49 C54 C53 175.8(3) . . . . ?
N4 C41 C42 C43 -179.5(4) . . . . ?
N4 C41 C46 C45 179.6(4) . . . . ?
N6 C116 C117 C118 180.0(4) . . . . ?
N6 C129 C128 C133 179.3(4) . . . . ?
N6 C129 C128 B6 -2.2(6) . . . . ?
N6 C122 C123 C124 -179.8(4) . . . . ?
N5 C131 C132 C133 177.3(4) . . . . ?
N5 C134 C135 C136 176.8(4) . . . . ?
N5 C134 C139 C138 -178.0(4) . . . . ?
N5 C115 C114 C113 -177.0(4) . . . . ?
N7 C153 C154 C155 172.3(4) . . . . ?
N7 C153 C154 B6 -6.9(6) . . . . ?
N7 C153 C152 C151 -176.6(4) . . . . ?
N7 C133 C128 C129 179.8(4) . . . . ?
N7 C133 C128 B6 1.3(6) . . . . ?
N7 C133 C132 C131 -177.7(4) . . . . ?
N7 C142 C143 C144 174.7(4) . . . . ?
N7 C142 C147 C146 -175.2(4) . . . . ?
C14 C15 C16 C11 -6.8(6) . . . . ?
C31 N4 C49 C50 3.0(6) . . . . ?
C31 N4 C49 C54 -177.0(3) . . . . ?
C31 N4 C41 C42 88.8(4) . . . . ?
C31 N4 C41 C46 -90.6(5) . . . . ?
C31 C30 C29 N2 178.4(3) . . . . ?
C31 C30 C29 C28 -0.2(5) . . . . ?
C31 C30 B3 C50 13.0(5) . . . . ?
C31 C30 B3 C55 -159.1(3) . . . . ?
C53 O3 C82 C81 -168.9(3) . . . . ?
C53 O3 C82 C77 10.6(5) . . . . ?
C53 C52 B4 C77 4.2(5) . . . . ?
C53 C52 B4 C67 -176.8(3) . . . . ?
C50 C49 C54 C53 -4.3(6) . . . . ?
C50 C51 C52 C53 0.0(5) . . . . ?
C50 C51 C52 B4 177.2(4) . . . . ?
C27 N1 C15 C14 4.6(5) . . . . ?
C27 N1 C15 C16 -175.7(3) . . . . ?
C27 N1 C33 C34 -88.1(5) . . . . ?
C27 N1 C33 C38 89.4(5) . . . . ?
C27 C28 C29 N2 -175.5(3) . . . . ?
C27 C28 C29 C30 3.0(5) . . . . ?
C27 C28 B2 C14 10.8(5) . . . . ?
C27 C28 B2 C62 -164.7(3) . . . . ?
C62 C61 C66 C65 1.8(7) . . . . ?
C62 C63 C64 C65 3.1(8) . . . . ?
C121 C116 C117 C118 -4.1(6) . . . . ?
C121 C120 C119 C118 -3.6(7) . . . . ?
C28 C27 C32 C31 1.1(6) . . . . ?
C49 N4 C31 C30 -5.1(5) . . . . ?
C49 N4 C31 C32 177.1(3) . . . . ?
C49 N4 C41 C42 -87.5(4) . . . . ?
C49 N4 C41 C46 93.1(5) . . . . ?
C49 C50 C51 O4 174.0(3) . . . . ?
C49 C50 C51 C52 -4.2(5) . . . . ?
C49 C50 B3 C55 155.9(4) . . . . ?
C49 C50 B3 C30 -14.5(5) . . . . ?
C12 C11 C16 C15 2.1(6) . . . . ?
C55 C56 C57 C58 4.4(7) . . . . ?
C55 C60 C59 C58 1.5(7) . . . . ?
C82 O3 C53 C52 -12.3(5) . . . . ?
C82 O3 C53 C54 167.1(3) . . . . ?
C82 C81 C80 C79 2.0(6) . . . . ?
C82 C81 C80 C83 -174.8(4) . . . . ?
C82 C77 C78 C79 -0.3(6) . . . . ?
C82 C77 B4 C52 -5.8(5) . . . . ?
C82 C77 B4 C67 175.4(4) . . . . ?
C15 N1 C27 C28 -5.9(5) . . . . ?
C15 N1 C27 C32 174.9(3) . . . . ?
C15 N1 C33 C34 104.8(4) . . . . ?
C15 N1 C33 C38 -77.8(5) . . . . ?
C15 C14 C13 O2 176.1(3) . . . . ?
C15 C14 C13 C12 -1.5(5) . . . . ?
C15 C14 B2 C62 162.7(4) . . . . ?
C15 C14 B2 C28 -11.7(5) . . . . ?
C155 O7 C157 C156 1.2(6) . . . . ?
C155 O7 C157 C158 -177.9(4) . . . . ?
C155 C150 C151 O8 179.7(4) . . . . ?
C155 C150 C151 C152 -2.9(6) . . . . ?
C155 C150 B5 C166 179.5(4) . . . . ?
C155 C150 B5 C156 1.1(6) . . . . ?
C155 C154 B6 C128 -166.6(4) . . . . ?
C155 C154 B6 C127 23.8(8) . . . . ?
C56 N2 C61 C62 -152.7(4) . . . . ?
C56 N2 C61 C66 32.0(5) . . . . ?
C56 N2 C29 C28 153.1(3) . . . . ?
C56 N2 C29 C30 -25.5(5) . . . . ?
C56 C55 C60 C59 0.5(6) . . . . ?
C56 C55 B3 C50 175.4(4) . . . . ?
C56 C55 B3 C30 -14.1(5) . . . . ?
C56 C57 C58 C59 -2.4(7) . . . . ?
C51 O4 C68 C69 -173.9(3) . . . . ?
C51 O4 C68 C67 7.4(5) . . . . ?
C51 C50 C49 N4 -173.7(3) . . . . ?
C51 C50 C49 C54 6.3(5) . . . . ?
C51 C50 B3 C55 -23.1(7) . . . . ?
C51 C50 B3 C30 166.5(4) . . . . ?
C51 C52 B4 C77 -172.9(3) . . . . ?
C51 C52 B4 C67 6.1(5) . . . . ?
C30 C31 C32 C27 2.1(6) . . . . ?
C110 C111 C112 C113 -1.3(6) . . . . ?
C110 C111 C112 B8 -179.8(4) . . . . ?
C110 C115 C114 C113 3.7(7) . . . . ?
C52 C53 C54 C49 -0.5(6) . . . . ?
C3 O1 C11 C12 -13.1(5) . . . . ?
C3 O1 C11 C16 166.7(3) . . . . ?
C3 C4 C5 C6 0.0(6) . . . . ?
C3 C4 B1 C12 -6.3(5) . . . . ?
C3 C4 B1 C17 171.9(4) . . . . ?
C61 N2 C56 C55 -151.8(4) . . . . ?
C61 N2 C56 C57 34.4(5) . . . . ?
C61 N2 C29 C28 -26.1(5) . . . . ?
C61 N2 C29 C30 155.2(3) . . . . ?
C61 C62 C63 C64 -2.6(7) . . . . ?
C61 C62 B2 C14 170.3(4) . . . . ?
C61 C62 B2 C28 -15.1(5) . . . . ?
C61 C66 C65 C64 -1.4(8) . . . . ?
C17 C18 C19 C20 0.6(6) . . . . ?
C18 O2 C13 C14 176.6(3) . . . . ?
C18 O2 C13 C12 -5.5(5) . . . . ?
C18 C17 C22 C21 4.2(5) . . . . ?
C18 C17 B1 C12 -3.3(5) . . . . ?
C18 C17 B1 C4 178.5(4) . . . . ?
C18 C19 C20 C21 3.0(6) . . . . ?
C18 C19 C20 C23 -173.4(4) . . . . ?
C11 O1 C3 C4 9.2(5) . . . . ?
C11 O1 C3 C2 -169.5(3) . . . . ?
C11 C12 C13 O2 179.7(3) . . . . ?
C11 C12 C13 C14 -2.7(5) . . . . ?
C11 C12 B1 C17 -175.9(3) . . . . ?
C11 C12 B1 C4 2.6(5) . . . . ?
C29 N2 C56 C55 29.0(5) . . . . ?
C29 N2 C56 C57 -144.8(4) . . . . ?
C29 N2 C61 C62 26.5(5) . . . . ?
C29 N2 C61 C66 -148.8(4) . . . . ?
C29 C28 B2 C14 -168.9(3) . . . . ?
C29 C28 B2 C62 15.6(5) . . . . ?
C29 C30 B3 C50 -170.5(3) . . . . ?
C29 C30 B3 C55 17.4(5) . . . . ?
C69 C68 C67 C72 1.1(6) . . . . ?
C69 C68 C67 B4 180.0(4) . . . . ?
C69 C70 C71 C72 -0.9(6) . . . . ?
C69 C70 C73 C74 122.9(5) . . . . ?
C69 C70 C73 C76 -118.0(5) . . . . ?
C69 C70 C73 C75 0.4(6) . . . . ?
C130 C131 C132 C133 -2.2(7) . . . . ?
C130 C129 C128 C133 -2.3(6) . . . . ?
C130 C129 C128 B6 176.2(4) . . . . ?
C21 C20 C23 C24 60.8(5) . . . . ?
C21 C20 C23 C26 -57.4(5) . . . . ?
C21 C20 C23 C25 -177.4(5) . . . . ?
C32 C31 C30 C29 -2.5(5) . . . . ?
C32 C31 C30 B3 174.1(3) . . . . ?
C32 C27 C28 C29 -3.5(5) . . . . ?
C32 C27 C28 B2 176.8(3) . . . . ?
C60 C55 C56 N2 -177.0(4) . . . . ?
C60 C55 C56 C57 -3.4(6) . . . . ?
C60 C55 B3 C50 -16.3(7) . . . . ?
C60 C55 B3 C30 154.3(4) . . . . ?
C60 C59 C58 C57 -0.5(7) . . . . ?
C81 C82 C77 C78 2.5(6) . . . . ?
C81 C82 C77 B4 178.3(4) . . . . ?
C81 C80 C79 C78 0.1(6) . . . . ?
C81 C80 C83 C84 113.0(5) . . . . ?
C81 C80 C83 C86 -127.4(5) . . . . ?
C81 C80 C83 C85 -5.8(6) . . . . ?
C87 O6 C111 C110 -179.4(4) . . . . ?
C87 O6 C111 C112 1.1(6) . . . . ?
C87 C88 C89 C93 177.5(5) . . . . ?
C87 C88 C89 C90 -2.5(8) . . . . ?
C87 C92 C91 C90 -3.2(9) . . . . ?
C87 C92 B8 C112 -2.9(6) . . . . ?
C87 C92 B8 C100 175.7(5) . . . . ?
C77 C82 C81 C80 -3.5(6) . . . . ?
C77 C78 C79 C80 -1.0(7) . . . . ?
C13 O2 C18 C17 11.8(5) . . . . ?
C13 O2 C18 C19 -168.0(3) . . . . ?
C13 C14 C15 N1 -173.9(3) . . . . ?
C13 C14 C15 C16 6.4(5) . . . . ?
C13 C14 B2 C62 -19.0(6) . . . . ?
C13 C14 B2 C28 166.6(3) . . . . ?
C13 C12 C11 O1 -177.8(3) . . . . ?
C13 C12 C11 C16 2.5(5) . . . . ?
C13 C12 B1 C17 9.1(5) . . . . ?
C13 C12 B1 C4 -172.4(3) . . . . ?
C33 N1 C27 C28 -172.3(3) . . . . ?
C33 N1 C27 C32 8.5(5) . . . . ?
C33 N1 C15 C14 170.7(3) . . . . ?
C33 N1 C15 C16 -9.5(5) . . . . ?
C33 C34 C35 C36 2.2(7) . . . . ?
C33 C34 C35 C40 -179.4(5) . . . . ?
C33 C38 C37 C36 1.4(7) . . . . ?
C33 C38 C37 C39 -177.2(5) . . . . ?
C68 O4 C51 C50 175.7(3) . . . . ?
C68 O4 C51 C52 -6.0(5) . . . . ?
C68 C69 C70 C71 2.0(6) . . . . ?
C68 C69 C70 C73 -177.4(4) . . . . ?
C68 C67 C72 C71 0.0(6) . . . . ?
C68 C67 B4 C52 -4.7(5) . . . . ?
C68 C67 B4 C77 174.1(4) . . . . ?
C131 N5 C134 C135 -83.9(5) . . . . ?
C131 N5 C134 C139 94.8(5) . . . . ?
C131 N5 C115 C110 -9.4(7) . . . . ?
C131 N5 C115 C114 171.3(4) . . . . ?
C131 C130 C129 N6 177.9(4) . . . . ?
C131 C130 C129 C128 -0.4(6) . . . . ?
C131 C130 B7 C121 162.8(4) . . . . ?
C131 C130 B7 C110 -12.9(6) . . . . ?
C22 C17 C18 O2 176.1(3) . . . . ?
C22 C17 C18 C19 -4.1(5) . . . . ?
C22 C17 B1 C12 173.8(3) . . . . ?
C22 C17 B1 C4 -4.4(7) . . . . ?
C22 C21 C20 C19 -2.9(6) . . . . ?
C22 C21 C20 C23 173.5(4) . . . . ?
C41 N4 C31 C30 178.8(3) . . . . ?
C41 N4 C31 C32 1.0(5) . . . . ?
C41 N4 C49 C50 179.1(3) . . . . ?
C41 N4 C49 C54 -0.9(5) . . . . ?
C41 C42 C43 C44 0.3(6) . . . . ?
C41 C42 C43 C48 -178.0(5) . . . . ?
C41 C46 C45 C44 -0.5(7) . . . . ?
C41 C46 C45 C47 -179.1(5) . . . . ?
C150 C155 C154 C153 6.6(6) . . . . ?
C150 C155 C154 B6 -174.3(4) . . . . ?
C150 C151 C152 C153 2.8(7) . . . . ?
C19 C20 C23 C24 -122.9(5) . . . . ?
C19 C20 C23 C26 118.9(5) . . . . ?
C19 C20 C23 C25 -1.1(7) . . . . ?
C153 N7 C133 C128 5.3(7) . . . . ?
C153 N7 C133 C132 -177.7(4) . . . . ?
C153 N7 C142 C143 96.7(5) . . . . ?
C153 N7 C142 C147 -86.6(5) . . . . ?
C153 C154 B6 C128 12.4(6) . . . . ?
C153 C154 B6 C127 -157.2(4) . . . . ?
C116 N6 C129 C130 24.0(5) . . . . ?
C116 N6 C129 C128 -157.6(4) . . . . ?
C116 N6 C122 C127 155.4(4) . . . . ?
C116 N6 C122 C123 -28.3(6) . . . . ?
C116 C121 C120 C119 2.0(6) . . . . ?
C116 C121 B7 C110 -168.9(4) . . . . ?
C116 C121 B7 C130 16.3(5) . . . . ?
C116 C117 C118 C119 2.4(7) . . . . ?
C129 N6 C116 C121 -26.1(6) . . . . ?
C129 N6 C116 C117 149.8(4) . . . . ?
C129 N6 C122 C127 -26.9(6) . . . . ?
C129 N6 C122 C123 149.5(4) . . . . ?
C129 C130 C131 N5 -176.7(4) . . . . ?
C129 C130 C131 C132 2.8(6) . . . . ?
C129 C130 B7 C121 -18.4(6) . . . . ?
C129 C130 B7 C110 165.8(4) . . . . ?
C129 C128 B6 C154 171.8(4) . . . . ?
C129 C128 B6 C127 -16.6(6) . . . . ?
C133 N7 C153 C154 -2.3(7) . . . . ?
C133 N7 C153 C152 176.7(4) . . . . ?
C133 N7 C142 C143 -85.7(5) . . . . ?
C133 N7 C142 C147 91.0(5) . . . . ?
C133 C128 B6 C154 -9.8(6) . . . . ?
C133 C128 B6 C127 161.8(4) . . . . ?
C88 C87 C92 C91 4.9(7) . . . . ?
C88 C87 C92 B8 -173.5(4) . . . . ?
C88 C89 C93 C94 -169.1(11) . . . . ?
C88 C89 C93 C97 55.8(10) . . . . ?
C88 C89 C93 C99 0.1(13) . . . . ?
C88 C89 C93 C96 129.9(11) . . . . ?
C88 C89 C93 C95 -130.0(10) . . . . ?
C88 C89 C93 C98 -53.7(10) . . . . ?
C88 C89 C90 C91 4.2(10) . . . . ?
C126 C127 C122 N6 178.6(4) . . . . ?
C126 C127 C122 C123 2.4(6) . . . . ?
C126 C127 B6 C154 12.3(7) . . . . ?
C126 C127 B6 C128 -157.6(4) . . . . ?
C126 C125 C124 C123 0.0(8) . . . . ?
C101 O5 C113 C112 -0.5(6) . . . . ?
C101 O5 C113 C114 -179.9(4) . . . . ?
C101 C100 C105 C104 0.1(7) . . . . ?
C101 C100 B8 C112 -2.5(6) . . . . ?
C101 C100 B8 C92 179.0(5) . . . . ?
C101 C102 C103 C106 -179.2(4) . . . . ?
C101 C102 C103 C104 0.7(7) . . . . ?
C54 C53 C52 C51 2.6(5) . . . . ?
C54 C53 C52 B4 -174.7(4) . . . . ?
C70 C69 C68 O4 179.1(3) . . . . ?
C70 C69 C68 C67 -2.2(6) . . . . ?
C111 O6 C87 C88 174.6(4) . . . . ?
C111 O6 C87 C92 -3.1(7) . . . . ?
C111 C110 C115 N5 174.5(4) . . . . ?
C111 C110 C115 C114 -6.3(6) . . . . ?
C111 C110 B7 C121 21.6(7) . . . . ?
C111 C110 B7 C130 -163.7(4) . . . . ?
C111 C112 C113 O5 178.8(4) . . . . ?
C111 C112 C113 C114 -1.9(6) . . . . ?
C111 C112 B8 C100 -177.5(4) . . . . ?
C111 C112 B8 C92 1.3(6) . . . . ?
C151 O8 C167 C166 -1.1(7) . . . . ?
C151 O8 C167 C168 179.3(4) . . . . ?
C151 C150 B5 C166 1.8(6) . . . . ?
C151 C150 B5 C156 -176.6(4) . . . . ?
C67 C72 C71 C70 -0.1(7) . . . . ?
C4 C3 C2 C1 -2.2(6) . . . . ?
C4 C5 C6 C1 -1.6(7) . . . . ?
C134 N5 C131 C130 178.1(4) . . . . ?
C134 N5 C131 C132 -1.4(6) . . . . ?
C134 N5 C115 C110 -177.4(4) . . . . ?
C134 N5 C115 C114 3.3(6) . . . . ?
C134 C135 C136 C137 1.6(7) . . . . ?
C134 C135 C136 C141 -178.5(5) . . . . ?
C134 C139 C138 C137 0.8(8) . . . . ?
C134 C139 C138 C140 -179.4(6) . . . . ?
C154 C155 C150 C151 -2.2(6) . . . . ?
C154 C155 C150 B5 -180.0(4) . . . . ?
C154 C153 C152 C151 2.3(7) . . . . ?
C152 C153 C154 C155 -6.6(6) . . . . ?
C152 C153 C154 B6 174.2(4) . . . . ?
C112 C113 C114 C115 0.7(7) . . . . ?
C115 N5 C131 C130 9.8(6) . . . . ?
C115 N5 C131 C132 -169.7(4) . . . . ?
C115 N5 C134 C135 85.1(5) . . . . ?
C115 N5 C134 C139 -96.3(5) . . . . ?
C115 C110 C111 O6 -174.3(4) . . . . ?
C115 C110 C111 C112 5.1(6) . . . . ?
C115 C110 B7 C121 -161.6(4) . . . . ?
C115 C110 B7 C130 13.1(6) . . . . ?
C78 C77 B4 C52 169.4(4) . . . . ?
C78 C77 B4 C67 -9.4(7) . . . . ?
C63 C62 C61 N2 -175.1(4) . . . . ?
C63 C62 C61 C66 0.1(6) . . . . ?
C63 C62 B2 C14 -20.1(7) . . . . ?
C63 C62 B2 C28 154.5(4) . . . . ?
C63 C64 C65 C66 -1.0(8) . . . . ?
C79 C80 C83 C84 -63.7(5) . . . . ?
C79 C80 C83 C86 55.9(6) . . . . ?
C79 C80 C83 C85 177.4(4) . . . . ?
C113 O5 C101 C100 2.1(6) . . . . ?
C113 O5 C101 C102 -178.1(4) . . . . ?
C113 C112 B8 C100 4.0(6) . . . . ?
C113 C112 B8 C92 -177.2(4) . . . . ?
C166 C167 C168 C169 0.5(7) . . . . ?
C166 C171 C170 C169 -1.6(8) . . . . ?
C20 C21 C22 C17 -0.8(6) . . . . ?
C167 O8 C151 C150 2.0(6) . . . . ?
C167 O8 C151 C152 -175.5(4) . . . . ?
C167 C166 C171 C170 1.4(7) . . . . ?
C167 C166 B5 C150 -0.9(6) . . . . ?
C167 C166 B5 C156 177.2(5) . . . . ?
C167 C168 C169 C172 178.6(4) . . . . ?
C167 C168 C169 C170 -0.5(7) . . . . ?
C128 C133 C132 C131 -0.8(7) . . . . ?
C72 C67 B4 C52 174.0(4) . . . . ?
C72 C67 B4 C77 -7.3(7) . . . . ?
C120 C121 C116 N6 177.7(4) . . . . ?
C120 C121 C116 C117 1.9(6) . . . . ?
C120 C121 B7 C110 18.4(7) . . . . ?
C120 C121 B7 C130 -156.4(4) . . . . ?
C120 C119 C118 C117 1.4(7) . . . . ?
C142 N7 C153 C154 175.1(4) . . . . ?
C142 N7 C153 C152 -6.0(6) . . . . ?
C142 N7 C133 C128 -172.1(4) . . . . ?
C142 N7 C133 C132 4.9(6) . . . . ?
C142 C143 C144 C145 0.5(7) . . . . ?
C142 C143 C144 C149 -177.6(5) . . . . ?
C142 C147 C146 C145 0.4(7) . . . . ?
C142 C147 C146 C148 178.9(5) . . . . ?
C127 C126 C125 C124 -1.0(8) . . . . ?
C127 C122 C123 C124 -3.4(7) . . . . ?
C143 C142 C147 C146 1.4(7) . . . . ?
C143 C144 C145 C146 1.3(8) . . . . ?
C157 O7 C155 C150 1.1(6) . . . . ?
C157 O7 C155 C154 179.1(4) . . . . ?
C157 C156 C161 C160 1.5(8) . . . . ?
C157 C156 B5 C150 1.1(6) . . . . ?
C157 C156 B5 C166 -176.9(5) . . . . ?
C157 C158 C159 C160 0.9(9) . . . . ?
C157 C158 C159 C162 -176.6(6) . . . . ?
C156 C157 C158 C159 -1.3(8) . . . . ?
C156 C161 C160 C159 -2.0(10) . . . . ?
C71 C70 C73 C74 -56.5(6) . . . . ?
C71 C70 C73 C76 62.5(5) . . . . ?
C71 C70 C73 C75 -179.0(4) . . . . ?
C42 C41 C46 C45 0.2(6) . . . . ?
C42 C43 C44 C45 -0.6(7) . . . . ?
C100 C101 C102 C103 -1.0(7) . . . . ?
C100 C105 C104 C103 -0.3(9) . . . . ?
C122 N6 C116 C121 151.6(4) . . . . ?
C122 N6 C116 C117 -32.5(6) . . . . ?
C122 N6 C129 C130 -153.8(4) . . . . ?
C122 N6 C129 C128 24.7(5) . . . . ?
C122 C127 B6 C154 -175.8(4) . . . . ?
C122 C127 B6 C128 14.3(6) . . . . ?
C122 C123 C124 C125 2.1(8) . . . . ?
C135 C134 C139 C138 0.6(7) . . . . ?
C135 C136 C137 C138 -0.1(8) . . . . ?
C102 C101 C100 C105 0.6(7) . . . . ?
C102 C101 C100 B8 179.8(4) . . . . ?
C102 C103 C106 C107 -60.4(6) . . . . ?
C102 C103 C106 C109 58.2(6) . . . . ?
C102 C103 C106 C108 179.4(5) . . . . ?
C102 C103 C104 C105 -0.1(8) . . . . ?
C147 C142 C143 C144 -1.9(7) . . . . ?
C147 C146 C145 C144 -1.8(8) . . . . ?
C125 C126 C127 C122 -0.2(7) . . . . ?
C125 C126 C127 B6 171.8(4) . . . . ?
C46 C41 C42 C43 -0.1(6) . . . . ?
C46 C45 C44 C43 0.7(7) . . . . ?
C168 C169 C172 C173 -64.0(6) . . . . ?
C168 C169 C172 C175 175.2(5) . . . . ?
C168 C169 C172 C174 54.5(7) . . . . ?
C168 C169 C170 C171 1.1(7) . . . . ?
C92 C87 C88 C89 -2.1(7) . . . . ?
C92 C91 C90 C89 -1.3(11) . . . . ?
C132 C133 C128 C129 3.0(6) . . . . ?
C132 C133 C128 B6 -175.5(4) . . . . ?
C158 C157 C156 C161 0.1(7) . . . . ?
C158 C157 C156 B5 176.8(4) . . . . ?
C158 C159 C160 C161 0.7(9) . . . . ?
C158 C159 C162 C163 -13.4(11) . . . . ?
C158 C159 C162 C165 -131.7(8) . . . . ?
C158 C159 C162 C164 112.1(8) . . . . ?
C5 C4 B1 C12 170.9(4) . . . . ?
C5 C4 B1 C17 -11.0(7) . . . . ?
C106 C103 C104 C105 179.9(5) . . . . ?
C2 C3 C4 C5 1.9(6) . . . . ?
C2 C3 C4 B1 179.4(4) . . . . ?
C2 C1 C6 C5 1.4(7) . . . . ?
C2 C1 C7 C8 -172.9(5) . . . . ?
C2 C1 C7 C10 -54.1(6) . . . . ?
C2 C1 C7 C9 65.8(6) . . . . ?
C6 C1 C2 C3 0.4(7) . . . . ?
C6 C1 C7 C8 9.0(8) . . . . ?
C6 C1 C7 C10 127.8(6) . . . . ?
C6 C1 C7 C9 -112.4(6) . . . . ?
C73 C70 C71 C72 178.5(4) . . . . ?
C34 C33 C38 C37 -0.4(7) . . . . ?
C34 C35 C36 C37 -1.2(9) . . . . ?
C171 C166 C167 O8 179.6(4) . . . . ?
C171 C166 C167 C168 -0.9(7) . . . . ?
C171 C166 B5 C150 -179.8(5) . . . . ?
C171 C166 B5 C156 -1.8(9) . . . . ?
C105 C100 B8 C112 176.6(5) . . . . ?
C105 C100 B8 C92 -1.9(9) . . . . ?
C172 C169 C170 C171 -178.0(5) . . . . ?
C139 C134 C135 C136 -1.9(7) . . . . ?
C139 C138 C137 C136 -1.1(9) . . . . ?
C38 C33 C34 C35 -1.4(7) . . . . ?
C38 C37 C36 C35 -0.6(9) . . . . ?
C161 C156 B5 C150 177.3(5) . . . . ?
C161 C156 B5 C166 -0.8(9) . . . . ?
C7 C1 C2 C3 -177.8(4) . . . . ?
C7 C1 C6 C5 179.6(5) . . . . ?
C104 C103 C106 C107 119.6(5) . . . . ?
C104 C103 C106 C109 -121.8(6) . . . . ?
C104 C103 C106 C108 -0.5(8) . . . . ?
C83 C80 C79 C78 177.0(4) . . . . ?
C170 C169 C172 C173 115.0(5) . . . . ?
C170 C169 C172 C175 -5.8(7) . . . . ?
C170 C169 C172 C174 -126.4(6) . . . . ?
B7 C121 C116 N6 4.4(6) . . . . ?
B7 C121 C116 C117 -171.4(4) . . . . ?
B7 C121 C120 C119 174.8(4) . . . . ?
B7 C110 C111 O6 2.6(6) . . . . ?
B7 C110 C111 C112 -177.9(4) . . . . ?
B7 C110 C115 N5 -2.8(6) . . . . ?
B7 C110 C115 C114 176.5(4) . . . . ?
B7 C130 C131 N5 2.1(6) . . . . ?
B7 C130 C131 C132 -178.4(4) . . . . ?
B7 C130 C129 N6 -0.8(6) . . . . ?
B7 C130 C129 C128 -179.2(4) . . . . ?
C91 C92 B8 C112 178.9(5) . . . . ?
C91 C92 B8 C100 -2.5(9) . . . . ?
B1 C12 C11 O1 6.9(5) . . . . ?
B1 C12 C11 C16 -172.9(4) . . . . ?
B1 C12 C13 O2 -5.0(5) . . . . ?
B1 C12 C13 C14 172.6(3) . . . . ?
B1 C17 C18 O2 -6.5(5) . . . . ?
B1 C17 C18 C19 173.3(3) . . . . ?
B1 C17 C22 C21 -172.9(4) . . . . ?
B1 C4 C5 C6 -177.3(4) . . . . ?
B2 C14 C15 N1 4.6(5) . . . . ?
B2 C14 C15 C16 -175.1(3) . . . . ?
B2 C14 C13 O2 -2.2(5) . . . . ?
B2 C14 C13 C12 -179.8(3) . . . . ?
B2 C62 C61 N2 -4.4(6) . . . . ?
B2 C62 C61 C66 170.8(4) . . . . ?
B2 C62 C63 C64 -172.5(4) . . . . ?
B2 C28 C29 N2 4.2(5) . . . . ?
B2 C28 C29 C30 -177.2(3) . . . . ?
C93 C89 C90 C91 -175.9(6) . . . . ?
B3 C50 C49 N4 7.2(5) . . . . ?
B3 C50 C49 C54 -172.8(3) . . . . ?
B3 C50 C51 O4 -7.0(6) . . . . ?
B3 C50 C51 C52 174.8(4) . . . . ?
B3 C55 C56 N2 -7.6(5) . . . . ?
B3 C55 C56 C57 166.0(4) . . . . ?
B3 C55 C60 C59 -168.0(4) . . . . ?
B3 C30 C29 N2 1.9(5) . . . . ?
B3 C30 C29 C28 -176.7(4) . . . . ?
C160 C159 C162 C163 169.2(8) . . . . ?
C160 C159 C162 C165 50.9(10) . . . . ?
C160 C159 C162 C164 -65.3(9) . . . . ?
B4 C77 C78 C79 -175.6(4) . . . . ?
B4 C67 C72 C71 -178.7(4) . . . . ?
C149 C144 C145 C146 179.5(5) . . . . ?
C90 C89 C93 C94 11.0(13) . . . . ?
C90 C89 C93 C97 -124.1(9) . . . . ?
C90 C89 C93 C99 -179.8(11) . . . . ?
C90 C89 C93 C96 -50.0(12) . . . . ?
C90 C89 C93 C95 50.1(11) . . . . ?
C90 C89 C93 C98 126.4(9) . . . . ?
B5 C150 C151 O8 -2.5(7) . . . . ?
B5 C150 C151 C152 174.9(4) . . . . ?
B5 C166 C167 O8 0.5(6) . . . . ?
B5 C166 C167 C168 -180.0(4) . . . . ?
B5 C166 C171 C170 -179.6(5) . . . . ?
B5 C156 C161 C160 -174.7(5) . . . . ?
C48 C43 C44 C45 177.7(5) . . . . ?
C141 C136 C137 C138 -180.0(6) . . . . ?
B8 C112 C113 O5 -2.6(6) . . . . ?
B8 C112 C113 C114 176.7(4) . . . . ?
B8 C100 C105 C104 -179.0(5) . . . . ?
B8 C92 C91 C90 175.0(6) . . . . ?
B6 C127 C122 N6 6.1(6) . . . . ?
B6 C127 C122 C123 -170.1(4) . . . . ?
C148 C146 C145 C144 179.7(5) . . . . ?
C140 C138 C137 C136 179.2(6) . . . . ?
C162 C159 C160 C161 178.3(6) . . . . ?
C47 C45 C44 C43 179.3(5) . . . . ?
C39 C37 C36 C35 178.0(6) . . . . ?
C40 C35 C36 C37 -179.5(6) . . . . ?

loop_
_smtbx_masks_void_nr
_smtbx_masks_void_average_x
_smtbx_masks_void_average_y
_smtbx_masks_void_average_z
_smtbx_masks_void_volume
_smtbx_masks_void_count_electrons
_smtbx_masks_void_content
1 -0.477 -0.074 -0.070 2460.8 368.7 ?
